data_4135058
loop_
_publ_author_name
'Gransbury, Gemma K.'
'Livesay, Brooke N.'
'Janetzki, Jett T.'
'Hay, Moya A.'
'Gable, Robert W.'
'Shores, Matthew P.'
'Starikova, Alyona'
'Boskovic, Colette'

_publ_section_title
;
 Understanding the Origin of One- or Two-Step Valence Tautomeric
 Transitions in Bis(dioxolene)-Bridged Dinuclear Cobalt Complexes.
;
_journal_name_full 'Journal of the American Chemical Society'
_journal_paper_doi 10.1021/jacs.0c01073
_journal_year 2020
_chemical_formula_moiety 'C57 H52 Br4 Co2 N8 O4, 2(Cl O4)'
_chemical_formula_sum 'C78 H94 Br4 Cl2 Co2 N8 O19'
_chemical_formula_weight 1956.01
_chemical_name_systematic
'(mu2-3,3,3',3'-tetramethyl-1,1'-spirobi(indan)-4,4'-7,7'-tetrabromo-5,5'-6,6'-tetraolato)-bis(tris (2-pyridylmethyl)amine)-di-cobalt(III) bis(perchlorate) acetone solvate'
_space_group_crystal_system triclinic
_space_group_IT_number 2
_space_group_name_Hall '-P 1'
_space_group_name_H-M_alt 'P -1'
_atom_sites_solution_hydrogens geom
_atom_sites_solution_primary dual
_audit_creation_date 2019-02-25
_audit_creation_method
;
Olex2 1.2
(compiled 2018.05.29 svn.r3508 for OlexSys, GUI svn.r5506)
;
_cell_angle_alpha 84.20(3)
_cell_angle_beta 81.18(3)
_cell_angle_gamma 89.83(3)
_cell_formula_units_Z 4
_cell_length_a 17.127(3)
_cell_length_b 19.360(4)
_cell_length_c 25.008(5)
_cell_measurement_reflns_used 1692
_cell_measurement_temperature 100(2)
_cell_measurement_theta_max 27.885
_cell_measurement_theta_min 0.407
_cell_volume 8151(3)
_computing_cell_refinement 'XDS (Kabsch, 1993)'
_computing_data_collection 'BluIce (McPhillips, 2002)'
_computing_data_reduction 'XDS (Kabsch, 1993)'
_computing_molecular_graphics 'Olex2 (Dolomanov et al., 2009)'
_computing_publication_material 'Olex2 (Dolomanov et al., 2009)'
_computing_structure_refinement 'ShelXL (Sheldrick, 2015)'
_computing_structure_solution 'ShelXT (Sheldrick, 2015)'
_diffrn_ambient_temperature 100(2)
_diffrn_detector 'CCD plate'
_diffrn_measured_fraction_theta_full 0.930
_diffrn_measured_fraction_theta_max 0.917
_diffrn_measurement_device_type 'ADSC Quantum 210r'
_diffrn_measurement_method 'Phi Scan'
_diffrn_radiation_monochromator 'Silicon Double Crystal'
_diffrn_radiation_probe x-ray
_diffrn_radiation_type Synchrotron
_diffrn_radiation_wavelength 0.710900
_diffrn_reflns_av_R_equivalents 0.0985
_diffrn_reflns_av_unetI/netI 0.0774
_diffrn_reflns_Laue_measured_fraction_full 0.930
_diffrn_reflns_Laue_measured_fraction_max 0.917
_diffrn_reflns_limit_h_max 21
_diffrn_reflns_limit_h_min -21
_diffrn_reflns_limit_k_max 24
_diffrn_reflns_limit_k_min -24
_diffrn_reflns_limit_l_max 31
_diffrn_reflns_limit_l_min -31
_diffrn_reflns_number 121942
_diffrn_reflns_point_group_measured_fraction_full 0.930
_diffrn_reflns_point_group_measured_fraction_max 0.917
_diffrn_reflns_theta_full 25.242
_diffrn_reflns_theta_max 26.420
_diffrn_reflns_theta_min 0.828
_diffrn_source 'MX1 Beamline Australian Synchrotron'
_diffrn_source_type Synchrotron
_exptl_absorpt_coefficient_mu 2.508
_exptl_absorpt_correction_T_max 0.7454
_exptl_absorpt_correction_T_min 0.4869
_exptl_absorpt_correction_type multi-scan
_exptl_absorpt_process_details
;
'SADABS-2012/1 (Bruker,2012) was used for absorption correction.
wR2(int) was 0.0987 before and 0.0634 after correction. 
The Ratio of minimum to maximum transmission is 0.6532. 
The \l/2 correction factor is 0.0015.'
;
_exptl_crystal_colour green
_exptl_crystal_colour_primary green
_exptl_crystal_density_diffrn 1.594
_exptl_crystal_description plate
_exptl_crystal_F_000 3992
_exptl_crystal_recrystallization_method 'Crystallised from acetone/hexane'
_exptl_crystal_size_max 0.12
_exptl_crystal_size_mid 0.11
_exptl_crystal_size_min 0.05
_refine_diff_density_max 1.570
_refine_diff_density_min -0.752
_refine_diff_density_rms 0.142
_refine_ls_extinction_coef 0.00427(18)
_refine_ls_extinction_expression Fc^*^=kFc[1+0.001xFc^2^\l^3^/sin(2\q)]^-1/4^
_refine_ls_extinction_method 'SHELXL-2014/7 (Sheldrick 2014'
_refine_ls_goodness_of_fit_ref 1.019
_refine_ls_hydrogen_treatment constr
_refine_ls_matrix_type full
_refine_ls_number_parameters 1587
_refine_ls_number_reflns 30741
_refine_ls_number_restraints 58
_refine_ls_restrained_S_all 1.019
_refine_ls_R_factor_all 0.1021
_refine_ls_R_factor_gt 0.0681
_refine_ls_shift/su_max 0.001
_refine_ls_shift/su_mean 0.000
_refine_ls_structure_factor_coef Fsqd
_refine_ls_weighting_details 'w=1/[\s^2^(Fo^2^)+(0.1187P)^2^] where P=(Fo^2^+2Fc^2^)/3'
_refine_ls_weighting_scheme calc
_refine_ls_wR_factor_gt 0.1815
_refine_ls_wR_factor_ref 0.1996
_reflns_Friedel_coverage 0.000
_reflns_number_gt 19370
_reflns_number_total 30741
_reflns_threshold_expression 'I > 2\s(I)'
_cod_data_source_file ja0c01073_si_005.cif
_cod_data_source_block 2b-pp-7acetone
_cod_database_code 4135058
_shelx_shelxl_version_number 2014/7
_shelx_space_group_comment
;
The symmetry employed for this shelxl refinement is uniquely defined
by the following loop, which should always be used as a source of
symmetry information in preference to the above space-group names.
They are only intended as comments.
;
_shelx_estimated_absorpt_t_max 0.885
_shelx_estimated_absorpt_t_min 0.753
_olex2_refinement_description
;
1. Fixed Uiso
 At 1.2 times of:
  All C(H) groups, All C(H,H) groups
 At 1.5 times of:
  All C(H,H,H) groups
2. Restrained distances
 Cl1C-O1C = Cl1C-O2C = Cl1C-O3C = Cl1C-O4C
 1.42062 with sigma of 0.001
 O1C-O2C = O1C-O3C = O1C-O4C = O2C-O3C = O2C-O4C = O3C-O4C
 2.319872 with sigma of 0.001
3. Uiso/Uaniso restraints and constraints
O1C \\sim O2C \\sim O3C \\sim O4C: within 3A with sigma of 0.01 and sigma for
terminal atoms of 0.02
Uanis(O3C) \\sim Ueq, Uanis(O4C) \\sim Ueq: with sigma of 0.01 and sigma for
terminal atoms of 0.02
4. Others
 Sof(Cl1C)=Sof(O1C)=Sof(O2C)=Sof(O3C)=Sof(O4C)=1-FVAR(1)
 Sof(Cl1)=Sof(O1)=Sof(O2)=Sof(O3)=Sof(O4)=FVAR(1)
 1(DFIX)=FVAR(2)
 1(DFIX)=1.633*FVAR(3)
5.a Secondary CH2 refined with riding coordinates:
 C10A(H10A,H10B), C21A(H21A,H21B), C27A(H27A,H27B), C33A(H33A,H33B), C39A(H39A,
 H39B), C45A(H45A,H45B), C51A(H51A,H51B), C57A(H57A,H57B), C10B(H10C,H10D),
 C21B(H21C,H21D), C27B(H27C,H27D), C33B(H33C,H33D), C39B(H39C,H39D), C45B(H45C,
 H45D), C51B(H51C,H51D), C57B(H57C,H57D)
5.b Aromatic/amide H refined with riding coordinates:
 C22A(H22A), C23A(H23A), C24A(H24A), C25A(H25A), C28A(H28A), C29A(H29A),
 C30A(H30A), C31A(H31A), C34A(H34A), C35A(H35A), C36A(H36A), C37A(H37A),
 C40A(H40A), C41A(H41A), C42A(H42A), C43A(H43A), C46A(H46A), C47A(H47A),
 C48A(H48A), C49A(H49A), C52A(H52A), C53A(H53A), C54A(H54A), C55A(H55A),
 C22B(H22B), C23B(H23B), C24B(H24B), C25B(H25B), C28B(H28B), C29B(H29B),
 C30B(H30B), C31B(H31B), C34B(H34B), C35B(H35B), C36B(H36B), C37B(H37B),
 C40B(H40B), C41B(H41B), C42B(H42B), C43B(H43B), C46B(H46B), C47B(H47B),
 C48B(H48B), C49B(H49B), C52B(H52B), C53B(H53B), C54B(H54B), C55B(H55B)
5.c Idealised Me refined as rotating group:
 C8A(H8AA,H8AB,H8AC), C9A(H9AA,H9AB,H9AC), C19A(H19A,H19B,H19C), C20A(H20A,
 H20B,H20C), C8B(H8BA,H8BB,H8BC), C9B(H9BA,H9BB,H9BC), C19B(H19D,H19E,H19F),
 C20B(H20D,H20E,H20F)
;
_olex2_exptl_crystal_mounting_method 'Mounted on loop in cryoprotectant oil'
_olex2_submission_special_instructions 'No special instructions were received'

loop_
_space_group_symop_operation_xyz
'x, y, z'
'-x, -y, -z'

loop_
_atom_site_label
_atom_site_type_symbol
_atom_site_fract_x
_atom_site_fract_y
_atom_site_fract_z
_atom_site_U_iso_or_equiv
_atom_site_adp_type
_atom_site_occupancy
_atom_site_site_symmetry_order
_atom_site_calc_flag
_atom_site_refinement_flags_posn
_atom_site_refinement_flags_adp
_atom_site_refinement_flags_occupancy
_atom_site_disorder_assembly
_atom_site_disorder_group
Br1A Br 0.32323(4) 0.60413(3) 0.37613(3) 0.04234(18) Uani 1 1 d . . . . .
Br2A Br 0.55118(4) 0.36788(3) 0.26463(3) 0.03953(17) Uani 1 1 d . . . . .
Br3A Br 0.50203(4) 0.07838(3) 0.38901(3) 0.04624(19) Uani 1 1 d . . . . .
Br4A Br 0.32530(4) 0.33604(3) 0.26657(3) 0.03863(17) Uani 1 1 d . . . . .
Co1A Co 0.50722(5) 0.60945(4) 0.20460(4) 0.0343(2) Uani 1 1 d . . . . .
Co2A Co 0.39539(5) 0.10620(4) 0.21595(4) 0.0365(2) Uani 1 1 d . . . . .
O1A O 0.5286(2) 0.5175(2) 0.22641(17) 0.0335(10) Uani 1 1 d . . . . .
O2A O 0.4423(3) 0.6143(2) 0.27260(18) 0.0370(10) Uani 1 1 d . . . . .
O3A O 0.3650(2) 0.1944(2) 0.23400(19) 0.0368(10) Uani 1 1 d . . . . .
O4A O 0.4295(3) 0.0880(2) 0.2847(2) 0.0422(11) Uani 1 1 d . . . . .
N1A N 0.4871(4) 0.7069(3) 0.1818(2) 0.0448(14) Uani 1 1 d . . . . .
N2A N 0.5689(3) 0.6069(3) 0.1338(2) 0.0389(13) Uani 1 1 d . . . . .
N4A N 0.4162(3) 0.5882(3) 0.1748(2) 0.0359(12) Uani 1 1 d . . . . .
N3A N 0.5962(4) 0.6445(3) 0.2327(2) 0.0448(14) Uani 1 1 d . . . . .
N5A N 0.4245(3) 0.0143(3) 0.1957(3) 0.0439(14) Uani 1 1 d . . . . .
N6A N 0.3667(3) 0.1247(3) 0.1458(2) 0.0392(13) Uani 1 1 d . . . . .
N7A N 0.2956(3) 0.0645(3) 0.2446(2) 0.0414(14) Uani 1 1 d . . . . .
N8A N 0.5025(3) 0.1320(3) 0.1858(3) 0.0440(14) Uani 1 1 d . . . . .
C1A C 0.4823(4) 0.4980(3) 0.2738(2) 0.0292(13) Uani 1 1 d . . . . .
C2A C 0.4348(4) 0.5491(3) 0.2969(2) 0.0295(13) Uani 1 1 d . . . . .
C3A C 0.3812(4) 0.5298(3) 0.3453(3) 0.0336(14) Uani 1 1 d . . . . .
C4A C 0.3747(3) 0.4619(3) 0.3681(2) 0.0285(13) Uani 1 1 d . . . . .
C5A C 0.4260(4) 0.4120(3) 0.3459(2) 0.0291(13) Uani 1 1 d . . . . .
C6A C 0.4802(4) 0.4312(3) 0.3000(3) 0.0332(14) Uani 1 1 d . . . . .
C7A C 0.3174(4) 0.4302(3) 0.4180(3) 0.0350(14) Uani 1 1 d . . . . .
C8A C 0.3419(5) 0.4520(4) 0.4710(3) 0.0449(17) Uani 1 1 d . . . . .
H8AA H 0.3927 0.4311 0.4763 0.067 Uiso 1 1 calc GR . . . .
H8AB H 0.3016 0.4361 0.5020 0.067 Uiso 1 1 calc GR . . . .
H8AC H 0.3470 0.5027 0.4684 0.067 Uiso 1 1 calc GR . . . .
C9A C 0.2319(4) 0.4469(3) 0.4163(3) 0.0439(17) Uani 1 1 d . . . . .
H9AA H 0.2230 0.4959 0.4218 0.066 Uiso 1 1 calc GR . . . .
H9AB H 0.1986 0.4176 0.4451 0.066 Uiso 1 1 calc GR . . . .
H9AC H 0.2186 0.4382 0.3808 0.066 Uiso 1 1 calc GR . . . .
C10A C 0.3301(4) 0.3506(3) 0.4142(3) 0.0368(15) Uani 1 1 d . . . . .
H10A H 0.2884 0.3313 0.3964 0.044 Uiso 1 1 calc R . . . .
H10B H 0.3277 0.3258 0.4510 0.044 Uiso 1 1 calc R . . . .
C11A C 0.4133(3) 0.3414(3) 0.3799(2) 0.0288(13) Uani 1 1 d . . . . .
C12A C 0.3901(4) 0.2043(3) 0.2814(3) 0.0326(14) Uani 1 1 d . . . . .
C13A C 0.4271(4) 0.1481(3) 0.3062(3) 0.0355(15) Uani 1 1 d . . . . .
C14A C 0.4585(4) 0.1577(3) 0.3539(3) 0.0371(15) Uani 1 1 d . . . . .
C15A C 0.4553(3) 0.2239(3) 0.3741(3) 0.0329(14) Uani 1 1 d . . . . .
C16A C 0.4159(3) 0.2767(3) 0.3497(3) 0.0299(13) Uani 1 1 d . . . . .
C17A C 0.3822(3) 0.2667(3) 0.3038(3) 0.0310(13) Uani 1 1 d . . . . .
C18A C 0.4887(4) 0.2456(3) 0.4233(3) 0.0376(15) Uani 1 1 d . . . . .
C19A C 0.4397(4) 0.2150(4) 0.4769(3) 0.0488(18) Uani 1 1 d . . . . .
H19A H 0.3840 0.2265 0.4768 0.073 Uiso 1 1 calc GR . . . .
H19B H 0.4585 0.2344 0.5074 0.073 Uiso 1 1 calc GR . . . .
H19C H 0.4453 0.1644 0.4808 0.073 Uiso 1 1 calc GR . . . .
C20A C 0.5768(4) 0.2297(4) 0.4249(3) 0.0438(17) Uani 1 1 d . . . . .
H20A H 0.5835 0.1794 0.4314 0.066 Uiso 1 1 calc GR . . . .
H20B H 0.5944 0.2524 0.4543 0.066 Uiso 1 1 calc GR . . . .
H20C H 0.6083 0.2471 0.3901 0.066 Uiso 1 1 calc GR . . . .
C21A C 0.4808(4) 0.3251(3) 0.4140(3) 0.0363(15) Uani 1 1 d . . . . .
H21A H 0.5311 0.3461 0.3944 0.044 Uiso 1 1 calc R . . . .
H21B H 0.4685 0.3446 0.4494 0.044 Uiso 1 1 calc R . . . .
C22A C 0.6064(4) 0.5513(4) 0.1162(3) 0.0420(16) Uani 1 1 d . . . . .
H22A H 0.6060 0.5100 0.1402 0.050 Uiso 1 1 calc R . . . .
C23A C 0.6459(5) 0.5527(4) 0.0637(3) 0.0537(19) Uani 1 1 d . . . . .
H23A H 0.6732 0.5131 0.0514 0.064 Uiso 1 1 calc R . . . .
C24A C 0.6446(5) 0.6147(4) 0.0286(3) 0.054(2) Uani 1 1 d . . . . .
H24A H 0.6714 0.6172 -0.0077 0.065 Uiso 1 1 calc R . . . .
C25A C 0.6054(4) 0.6702(4) 0.0469(3) 0.053(2) Uani 1 1 d . . . . .
H25A H 0.6031 0.7114 0.0232 0.064 Uiso 1 1 calc R . . . .
C26A C 0.5682(4) 0.6670(4) 0.1007(3) 0.0421(17) Uani 1 1 d . . . . .
C27A C 0.5276(4) 0.7254(4) 0.1244(3) 0.0495(18) Uani 1 1 d . . . . .
H27A H 0.4879 0.7428 0.1016 0.059 Uiso 1 1 calc R . . . .
H27B H 0.5664 0.7634 0.1240 0.059 Uiso 1 1 calc R . . . .
C28A C 0.6561(4) 0.6081(4) 0.2467(3) 0.0475(18) Uani 1 1 d . . . . .
H28A H 0.6563 0.5593 0.2448 0.057 Uiso 1 1 calc R . . . .
C29A C 0.7194(5) 0.6398(4) 0.2643(3) 0.055(2) Uani 1 1 d . . . . .
H29A H 0.7620 0.6130 0.2750 0.065 Uiso 1 1 calc R . . . .
C30A C 0.7189(5) 0.7100(4) 0.2659(3) 0.059(2) Uani 1 1 d . . . . .
H30A H 0.7625 0.7325 0.2764 0.071 Uiso 1 1 calc R . . . .
C31A C 0.6554(5) 0.7489(4) 0.2523(3) 0.058(2) Uani 1 1 d . . . . .
H31A H 0.6542 0.7975 0.2547 0.070 Uiso 1 1 calc R . . . .
C32A C 0.5927(4) 0.7150(4) 0.2349(3) 0.0462(17) Uani 1 1 d . . . . .
C33A C 0.5172(4) 0.7469(3) 0.2217(3) 0.0475(18) Uani 1 1 d . . . . .
H33A H 0.4778 0.7462 0.2552 0.057 Uiso 1 1 calc R . . . .
H33B H 0.5270 0.7959 0.2064 0.057 Uiso 1 1 calc R . . . .
C34A C 0.3949(4) 0.5250(4) 0.1628(3) 0.0438(17) Uani 1 1 d . . . . .
H34A H 0.4255 0.4856 0.1715 0.053 Uiso 1 1 calc R . . . .
C35A C 0.3279(4) 0.5169(5) 0.1377(3) 0.058(2) Uani 1 1 d . . . . .
H35A H 0.3122 0.4728 0.1292 0.069 Uiso 1 1 calc R . . . .
C36A C 0.2855(5) 0.5770(5) 0.1258(3) 0.062(2) Uani 1 1 d . . . . .
H36A H 0.2407 0.5738 0.1079 0.075 Uiso 1 1 calc R . . . .
C37A C 0.3067(4) 0.6393(5) 0.1391(3) 0.055(2) Uani 1 1 d . . . . .
H37A H 0.2769 0.6793 0.1307 0.066 Uiso 1 1 calc R . . . .
C38A C 0.3714(4) 0.6448(4) 0.1646(3) 0.0449(17) Uani 1 1 d . . . . .
C39A C 0.3994(4) 0.7100(4) 0.1856(3) 0.0507(19) Uani 1 1 d . . . . .
H39A H 0.3844 0.7518 0.1635 0.061 Uiso 1 1 calc R . . . .
H39B H 0.3747 0.7124 0.2239 0.061 Uiso 1 1 calc R . . . .
C40A C 0.3396(4) 0.1857(3) 0.1248(3) 0.0367(15) Uani 1 1 d . . . . .
H40A H 0.3312 0.2228 0.1470 0.044 Uiso 1 1 calc R . . . .
C41A C 0.3239(4) 0.1957(4) 0.0725(3) 0.0468(18) Uani 1 1 d . . . . .
H41A H 0.3043 0.2389 0.0589 0.056 Uiso 1 1 calc R . . . .
C42A C 0.3369(4) 0.1420(4) 0.0397(3) 0.0517(19) Uani 1 1 d . . . . .
H42A H 0.3271 0.1481 0.0031 0.062 Uiso 1 1 calc R . . . .
C43A C 0.3644(4) 0.0790(4) 0.0610(3) 0.0495(19) Uani 1 1 d . . . . .
H43A H 0.3731 0.0413 0.0394 0.059 Uiso 1 1 calc R . . . .
C44A C 0.3787(4) 0.0724(4) 0.1137(3) 0.0404(16) Uani 1 1 d . . . . .
C45A C 0.4051(5) 0.0064(4) 0.1402(3) 0.054(2) Uani 1 1 d . . . . .
H45A H 0.4524 -0.0099 0.1171 0.065 Uiso 1 1 calc R . . . .
H45B H 0.3628 -0.0292 0.1432 0.065 Uiso 1 1 calc R . . . .
C46A C 0.2257(4) 0.0996(3) 0.2545(3) 0.0392(15) Uani 1 1 d . . . . .
H46A H 0.2257 0.1489 0.2489 0.047 Uiso 1 1 calc R . . . .
C47A C 0.1551(4) 0.0634(4) 0.2727(3) 0.0440(17) Uani 1 1 d . . . . .
H47A H 0.1076 0.0878 0.2824 0.053 Uiso 1 1 calc R . . . .
C48A C 0.1545(4) -0.0084(4) 0.2766(3) 0.0452(17) Uani 1 1 d . . . . .
H48A H 0.1061 -0.0335 0.2872 0.054 Uiso 1 1 calc R . . . .
C49A C 0.2249(4) -0.0437(4) 0.2648(3) 0.052(2) Uani 1 1 d . . . . .
H49A H 0.2255 -0.0930 0.2674 0.063 Uiso 1 1 calc R . . . .
C50A C 0.2942(4) -0.0051(3) 0.2492(3) 0.0473(18) Uani 1 1 d . . . . .
C51A C 0.3764(4) -0.0359(3) 0.2381(3) 0.0480(18) Uani 1 1 d . . . . .
H51A H 0.4006 -0.0413 0.2718 0.058 Uiso 1 1 calc R . . . .
H51B H 0.3735 -0.0819 0.2245 0.058 Uiso 1 1 calc R . . . .
C52A C 0.5313(4) 0.1977(3) 0.1713(3) 0.0433(17) Uani 1 1 d . . . . .
H52A H 0.4969 0.2356 0.1779 0.052 Uiso 1 1 calc R . . . .
C53A C 0.6060(4) 0.2110(4) 0.1481(4) 0.056(2) Uani 1 1 d . . . . .
H53A H 0.6257 0.2573 0.1399 0.068 Uiso 1 1 calc R . . . .
C54A C 0.6547(5) 0.1539(5) 0.1361(4) 0.074(3) Uani 1 1 d . . . . .
H54A H 0.7071 0.1615 0.1174 0.089 Uiso 1 1 calc R . . . .
C55A C 0.6263(4) 0.0869(4) 0.1516(4) 0.059(2) Uani 1 1 d . . . . .
H55A H 0.6590 0.0481 0.1446 0.071 Uiso 1 1 calc R . . . .
C56A C 0.5494(4) 0.0776(3) 0.1774(3) 0.0445(17) Uani 1 1 d . . . . .
C57A C 0.5114(4) 0.0087(4) 0.1981(4) 0.053(2) Uani 1 1 d . . . . .
H57A H 0.5200 -0.0043 0.2361 0.063 Uiso 1 1 calc R . . . .
H57B H 0.5348 -0.0275 0.1755 0.063 Uiso 1 1 calc R . . . .
Br1B Br 0.99981(4) 1.09415(4) 0.38369(3) 0.04476(18) Uani 1 1 d . . . . .
Br2B Br 0.82625(4) 0.86813(3) 0.26087(3) 0.03770(16) Uani 1 1 d . . . . .
Br3B Br 0.82482(5) 0.57069(4) 0.37761(3) 0.0506(2) Uani 1 1 d . . . . .
Br4B Br 1.05133(4) 0.83368(3) 0.26167(3) 0.03863(17) Uani 1 1 d . . . . .
Co1B Co 0.89779(5) 1.10980(4) 0.20951(4) 0.0357(2) Uani 1 1 d . . . . .
Co2B Co 1.00673(5) 0.60737(4) 0.20422(4) 0.0408(2) Uani 1 1 d . . . . .
O1B O 0.8653(2) 1.0183(2) 0.22841(17) 0.0333(10) Uani 1 1 d . . . . .
O2B O 0.9333(3) 1.1104(2) 0.27762(19) 0.0437(11) Uani 1 1 d . . . . .
O3B O 1.0268(3) 0.6940(2) 0.22491(19) 0.0367(10) Uani 1 1 d . . . . .
O4B O 0.9410(3) 0.5861(2) 0.2724(2) 0.0472(12) Uani 1 1 d . . . . .
N1B N 0.9283(4) 1.2072(3) 0.1883(3) 0.0507(16) Uani 1 1 d . . . . .
N2B N 0.8674(3) 1.1101(3) 0.1392(2) 0.0340(12) Uani 1 1 d . . . . .
N3B N 0.7960(4) 1.1446(3) 0.2396(3) 0.0480(15) Uani 1 1 d . . . . .
N4B N 1.0024(3) 1.0875(3) 0.1795(2) 0.0379(13) Uani 1 1 d . . . . .
N5B N 0.9898(4) 0.5162(3) 0.1827(3) 0.0581(18) Uani 1 1 d . . . . .
N6B N 1.0695(3) 0.6279(3) 0.1343(2) 0.0383(13) Uani 1 1 d . . . . .
N7B N 1.0952(3) 0.5653(3) 0.2340(2) 0.0418(14) Uani 1 1 d . . . . .
N8B N 0.9150(3) 0.6344(3) 0.1736(3) 0.0468(15) Uani 1 1 d . . . . .
C1B C 0.8900(4) 0.9953(3) 0.2752(2) 0.0290(13) Uani 1 1 d . . . . .
C2B C 0.9284(4) 1.0443(3) 0.3010(3) 0.0351(14) Uani 1 1 d . . . . .
C3B C 0.9582(4) 1.0227(3) 0.3483(2) 0.0320(13) Uani 1 1 d . . . . .
C4B C 0.9544(4) 0.9538(3) 0.3698(2) 0.0316(13) Uani 1 1 d . . . . .
C5B C 0.9136(4) 0.9052(3) 0.3451(2) 0.0319(14) Uani 1 1 d . . . . .
C6B C 0.8810(3) 0.9272(3) 0.2980(2) 0.0282(13) Uani 1 1 d . . . . .
C7B C 0.9852(4) 0.9177(4) 0.4200(3) 0.0387(15) Uani 1 1 d . . . . .
C8B C 1.0738(4) 0.9337(4) 0.4209(3) 0.0434(16) Uani 1 1 d . . . . .
H8BA H 1.1053 0.9221 0.3870 0.065 Uiso 1 1 calc GR . . . .
H8BB H 1.0913 0.9060 0.4518 0.065 Uiso 1 1 calc GR . . . .
H8BC H 1.0806 0.9832 0.4246 0.065 Uiso 1 1 calc GR . . . .
C9B C 0.9340(5) 0.9366(4) 0.4717(3) 0.0489(18) Uani 1 1 d . . . . .
H9BA H 0.9354 0.9871 0.4727 0.073 Uiso 1 1 calc GR . . . .
H9BB H 0.9543 0.9138 0.5035 0.073 Uiso 1 1 calc GR . . . .
H9BC H 0.8795 0.9211 0.4722 0.073 Uiso 1 1 calc GR . . . .
C10B C 0.9774(4) 0.8380(4) 0.4109(3) 0.0441(17) Uani 1 1 d . . . . .
H10C H 1.0278 0.8212 0.3918 0.053 Uiso 1 1 calc R . . . .
H10D H 0.9636 0.8093 0.4461 0.053 Uiso 1 1 calc R . . . .
C11B C 0.9109(4) 0.8338(3) 0.3758(3) 0.0338(14) Uani 1 1 d . . . . .
C12B C 0.9799(4) 0.7020(3) 0.2718(3) 0.0364(15) Uani 1 1 d . . . . .
C13B C 0.9334(4) 0.6448(3) 0.2967(3) 0.0390(16) Uani 1 1 d . . . . .
C14B C 0.8814(4) 0.6521(3) 0.3444(3) 0.0382(15) Uani 1 1 d . . . . .
C15B C 0.8739(4) 0.7162(3) 0.3665(3) 0.0360(15) Uani 1 1 d . . . . .
C16B C 0.9239(4) 0.7705(3) 0.3432(3) 0.0314(13) Uani 1 1 d . . . . .
C17B C 0.9783(4) 0.7633(3) 0.2968(3) 0.0359(15) Uani 1 1 d . . . . .
C18B C 0.8174(4) 0.7354(3) 0.4151(3) 0.0383(15) Uani 1 1 d . . . . .
C19B C 0.7321(4) 0.7203(4) 0.4144(3) 0.0422(16) Uani 1 1 d . . . . .
H19D H 0.7163 0.7434 0.3811 0.063 Uiso 1 1 calc GR . . . .
H19E H 0.7001 0.7375 0.4462 0.063 Uiso 1 1 calc GR . . . .
H19F H 0.7239 0.6701 0.4156 0.063 Uiso 1 1 calc GR . . . .
C20B C 0.8427(5) 0.7022(4) 0.4691(3) 0.0520(19) Uani 1 1 d . . . . .
H20D H 0.8346 0.6518 0.4722 0.078 Uiso 1 1 calc GR . . . .
H20E H 0.8109 0.7214 0.5000 0.078 Uiso 1 1 calc GR . . . .
H20F H 0.8987 0.7126 0.4690 0.078 Uiso 1 1 calc GR . . . .
C21B C 0.8296(4) 0.8159(3) 0.4087(3) 0.0345(14) Uani 1 1 d . . . . .
H21C H 0.7881 0.8385 0.3898 0.041 Uiso 1 1 calc R . . . .
H21D H 0.8258 0.8330 0.4450 0.041 Uiso 1 1 calc R . . . .
C22B C 0.8376(4) 1.0545(4) 0.1194(3) 0.0376(15) Uani 1 1 d . . . . .
H22B H 0.8268 1.0122 0.1422 0.045 Uiso 1 1 calc R . . . .
C23B C 0.8232(4) 1.0590(4) 0.0672(3) 0.0433(16) Uani 1 1 d . . . . .
H23B H 0.8000 1.0208 0.0542 0.052 Uiso 1 1 calc R . . . .
C24B C 0.8424(4) 1.1199(4) 0.0326(3) 0.0458(18) Uani 1 1 d . . . . .
H24B H 0.8351 1.1222 -0.0045 0.055 Uiso 1 1 calc R . . . .
C25B C 0.8718(4) 1.1758(4) 0.0524(3) 0.0470(18) Uani 1 1 d . . . . .
H25B H 0.8837 1.2180 0.0297 0.056 Uiso 1 1 calc R . . . .
C26B C 0.8842(4) 1.1703(3) 0.1061(3) 0.0414(16) Uani 1 1 d . . . . .
C27B C 0.9134(5) 1.2285(4) 0.1323(3) 0.059(2) Uani 1 1 d . . . . .
H27C H 0.9629 1.2474 0.1101 0.070 Uiso 1 1 calc R . . . .
H27D H 0.8739 1.2660 0.1333 0.070 Uiso 1 1 calc R . . . .
C28B C 0.7298(4) 1.1082(5) 0.2541(3) 0.057(2) Uani 1 1 d . . . . .
H28B H 0.7309 1.0596 0.2511 0.069 Uiso 1 1 calc R . . . .
C29B C 0.6579(5) 1.1382(5) 0.2735(4) 0.070(3) Uani 1 1 d . . . . .
H29B H 0.6109 1.1112 0.2839 0.083 Uiso 1 1 calc R . . . .
C30B C 0.6585(5) 1.2087(5) 0.2771(4) 0.072(3) Uani 1 1 d . . . . .
H30B H 0.6104 1.2312 0.2887 0.086 Uiso 1 1 calc R . . . .
C31B C 0.7289(5) 1.2478(4) 0.2638(4) 0.062(2) Uani 1 1 d . . . . .
H31B H 0.7305 1.2958 0.2685 0.075 Uiso 1 1 calc R . . . .
C32B C 0.7973(5) 1.2123(4) 0.2430(3) 0.0492(18) Uani 1 1 d . . . . .
C33B C 0.8768(5) 1.2450(4) 0.2302(4) 0.057(2) Uani 1 1 d . . . . .
H33C H 0.9012 1.2435 0.2638 0.069 Uiso 1 1 calc R . . . .
H33D H 0.8723 1.2942 0.2161 0.069 Uiso 1 1 calc R . . . .
C34B C 1.0292(4) 1.0260(4) 0.1657(3) 0.0436(17) Uani 1 1 d . . . . .
H34B H 0.9950 0.9865 0.1733 0.052 Uiso 1 1 calc R . . . .
C35B C 1.1065(5) 1.0191(5) 0.1405(3) 0.068(3) Uani 1 1 d . . . . .
H35B H 1.1264 0.9756 0.1305 0.082 Uiso 1 1 calc R . . . .
C36B C 1.1544(5) 1.0800(5) 0.1302(3) 0.062(2) Uani 1 1 d . . . . .
H36B H 1.2073 1.0770 0.1126 0.074 Uiso 1 1 calc R . . . .
C37B C 1.1272(5) 1.1426(5) 0.1446(4) 0.060(2) Uani 1 1 d . . . . .
H37B H 1.1605 1.1827 0.1376 0.072 Uiso 1 1 calc R . . . .
C38B C 1.0519(4) 1.1460(4) 0.1692(3) 0.0464(18) Uani 1 1 d . . . . .
C39B C 1.0155(5) 1.2092(4) 0.1905(4) 0.058(2) Uani 1 1 d . . . . .
H39C H 1.0399 1.2511 0.1683 0.070 Uiso 1 1 calc R . . . .
H39D H 1.0245 1.2112 0.2285 0.070 Uiso 1 1 calc R . . . .
C40B C 1.1075(4) 0.6894(4) 0.1170(3) 0.0398(16) Uani 1 1 d . . . . .
H40B H 1.1046 0.7251 0.1407 0.048 Uiso 1 1 calc R . . . .
C41B C 1.1504(4) 0.7008(4) 0.0652(3) 0.0436(17) Uani 1 1 d . . . . .
H41B H 1.1773 0.7438 0.0537 0.052 Uiso 1 1 calc R . . . .
C42B C 1.1543(4) 0.6490(4) 0.0299(3) 0.0500(19) Uani 1 1 d . . . . .
H42B H 1.1826 0.6561 -0.0060 0.060 Uiso 1 1 calc R . . . .
C43B C 1.1155(4) 0.5873(4) 0.0491(3) 0.053(2) Uani 1 1 d . . . . .
H43B H 1.1165 0.5513 0.0258 0.064 Uiso 1 1 calc R . . . .
C44B C 1.0752(4) 0.5767(3) 0.1014(3) 0.0436(17) Uani 1 1 d . . . . .
C45B C 1.0325(5) 0.5112(4) 0.1267(4) 0.064(2) Uani 1 1 d . . . . .
H45C H 0.9940 0.4990 0.1033 0.077 Uiso 1 1 calc R . . . .
H45D H 1.0711 0.4732 0.1279 0.077 Uiso 1 1 calc R . . . .
C46B C 1.1569(4) 0.6008(4) 0.2479(3) 0.0475(18) Uani 1 1 d . . . . .
H46B H 1.1569 0.6501 0.2450 0.057 Uiso 1 1 calc R . . . .
C47B C 1.2191(4) 0.5652(4) 0.2659(3) 0.0481(18) Uani 1 1 d . . . . .
H47B H 1.2613 0.5896 0.2764 0.058 Uiso 1 1 calc R . . . .
C48B C 1.2194(5) 0.4945(4) 0.2686(4) 0.059(2) Uani 1 1 d . . . . .
H48B H 1.2628 0.4696 0.2801 0.071 Uiso 1 1 calc R . . . .
C49B C 1.1560(5) 0.4582(4) 0.2545(4) 0.063(2) Uani 1 1 d . . . . .
H49B H 1.1551 0.4089 0.2572 0.075 Uiso 1 1 calc R . . . .
C50B C 1.0955(4) 0.4956(4) 0.2368(4) 0.053(2) Uani 1 1 d . . . . .
C51B C 1.0203(5) 0.4655(3) 0.2245(4) 0.066(3) Uani 1 1 d . . . . .
H51C H 0.9809 0.4586 0.2580 0.079 Uiso 1 1 calc R . . . .
H51D H 1.0305 0.4200 0.2101 0.079 Uiso 1 1 calc R . . . .
C52B C 0.8928(4) 0.7011(4) 0.1604(3) 0.0485(18) Uani 1 1 d . . . . .
H52B H 0.9235 0.7391 0.1673 0.058 Uiso 1 1 calc R . . . .
C53B C 0.8246(4) 0.7132(5) 0.1367(4) 0.066(2) Uani 1 1 d . . . . .
H53B H 0.8065 0.7591 0.1293 0.079 Uiso 1 1 calc R . . . .
C54B C 0.7831(6) 0.6555(5) 0.1241(4) 0.075(3) Uani 1 1 d . . . . .
H54B H 0.7390 0.6625 0.1055 0.090 Uiso 1 1 calc R . . . .
C55B C 0.8067(5) 0.5896(5) 0.1387(5) 0.082(3) Uani 1 1 d . . . . .
H55B H 0.7770 0.5509 0.1319 0.098 Uiso 1 1 calc R . . . .
C56B C 0.8726(4) 0.5793(4) 0.1629(4) 0.059(2) Uani 1 1 d . . . . .
C57B C 0.9025(5) 0.5096(4) 0.1832(5) 0.068(3) Uani 1 1 d . . . . .
H57C H 0.8757 0.4952 0.2206 0.082 Uiso 1 1 calc R . . . .
H57D H 0.8915 0.4740 0.1595 0.082 Uiso 1 1 calc R . . . .
Cl1 Cl 0.2572(2) 0.8610(2) 0.1121(3) 0.0583(12) Uani 0.799(8) 1 d . . P A 1
O1 O 0.2746(5) 0.9288(3) 0.0823(4) 0.074(3) Uani 0.799(8) 1 d . . P A 1
O2 O 0.1741(4) 0.8479(4) 0.1156(4) 0.078(3) Uani 0.799(8) 1 d . . P A 1
O3 O 0.2975(5) 0.8082(4) 0.0818(4) 0.084(3) Uani 0.799(8) 1 d . . P A 1
O4 O 0.2887(8) 0.8575(5) 0.1617(5) 0.109(4) Uani 0.799(8) 1 d . . P A 1
Cl1C Cl 0.2556(6) 0.8525(5) 0.1332(4) 0.077(9) Uani 0.201(8) 1 d D . P A 2
O1C O 0.2130(9) 0.8627(10) 0.0886(5) 0.065(7) Uani 0.201(8) 1 d D U P A 2
O2C O 0.2322(11) 0.7882(6) 0.1640(7) 0.070(7) Uani 0.201(8) 1 d D U P A 2
O3C O 0.2392(10) 0.9074(7) 0.1667(6) 0.055(6) Uani 0.201(8) 1 d D U P A 2
O4C O 0.3379(7) 0.8517(9) 0.1134(7) 0.047(6) Uani 0.201(8) 1 d D U P A 2
Cl2 Cl 0.19223(15) 0.35921(11) 0.10638(13) 0.0779(7) Uani 1 1 d . . . . .
O5 O 0.2711(4) 0.3486(3) 0.1168(4) 0.096(2) Uani 1 1 d . . . . .
O6 O 0.1303(6) 0.3535(4) 0.1475(4) 0.151(4) Uani 1 1 d . . . . .
O7 O 0.1791(5) 0.3104(4) 0.0693(4) 0.122(3) Uani 1 1 d . . . . .
O8 O 0.1902(5) 0.4290(3) 0.0789(4) 0.116(3) Uani 1 1 d . . . . .
Cl3 Cl 0.75110(12) 0.37953(9) 0.11940(8) 0.0520(5) Uani 1 1 d . . . . .
O9 O 0.7878(7) 0.3793(4) 0.1654(3) 0.138(4) Uani 1 1 d . . . . .
O10 O 0.7604(3) 0.3129(2) 0.0981(2) 0.0566(14) Uani 1 1 d . . . . .
O11 O 0.6661(4) 0.3905(3) 0.1319(3) 0.095(2) Uani 1 1 d . . . . .
O12 O 0.7851(3) 0.4315(3) 0.0791(2) 0.0564(14) Uani 1 1 d . . . . .
Cl4 Cl 0.69175(13) 0.88323(10) 0.11315(8) 0.0543(5) Uani 1 1 d . . . . .
O13 O 0.6329(6) 0.8855(4) 0.1575(4) 0.151(5) Uani 1 1 d . . . . .
O14 O 0.7676(5) 0.8928(4) 0.1290(3) 0.101(3) Uani 1 1 d . . . . .
O15 O 0.6794(4) 0.9370(3) 0.0722(2) 0.0656(16) Uani 1 1 d . . . . .
O16 O 0.6906(3) 0.8173(3) 0.0924(2) 0.0603(15) Uani 1 1 d . . . . .

loop_
_atom_site_aniso_label
_atom_site_aniso_U_11
_atom_site_aniso_U_22
_atom_site_aniso_U_33
_atom_site_aniso_U_23
_atom_site_aniso_U_13
_atom_site_aniso_U_12
Br1A 0.0513(4) 0.0298(3) 0.0453(4) -0.0060(3) -0.0041(3) 0.0094(3)
Br2A 0.0361(4) 0.0340(3) 0.0459(4) -0.0046(3) 0.0020(3) 0.0059(3)
Br3A 0.0474(4) 0.0319(3) 0.0575(4) 0.0051(3) -0.0087(3) 0.0135(3)
Br4A 0.0415(4) 0.0289(3) 0.0495(4) -0.0067(3) -0.0182(3) 0.0107(3)
Co1A 0.0340(5) 0.0316(4) 0.0368(5) 0.0028(4) -0.0078(4) -0.0030(3)
Co2A 0.0309(5) 0.0253(4) 0.0541(6) -0.0095(4) -0.0059(4) 0.0027(3)
O1A 0.030(2) 0.035(2) 0.033(2) 0.0033(19) -0.0038(18) -0.0041(18)
O2A 0.040(3) 0.031(2) 0.037(2) 0.003(2) -0.002(2) 0.0022(19)
O3A 0.031(2) 0.029(2) 0.052(3) -0.005(2) -0.013(2) 0.0013(18)
O4A 0.042(3) 0.024(2) 0.062(3) -0.006(2) -0.010(2) 0.0032(19)
N1A 0.044(3) 0.038(3) 0.050(4) 0.004(3) -0.008(3) 0.003(3)
N2A 0.035(3) 0.040(3) 0.039(3) 0.005(3) -0.005(2) -0.004(2)
N4A 0.036(3) 0.042(3) 0.029(3) 0.001(2) -0.004(2) -0.003(2)
N3A 0.049(4) 0.031(3) 0.053(4) 0.003(3) -0.010(3) -0.005(2)
N5A 0.035(3) 0.030(3) 0.067(4) -0.015(3) -0.001(3) 0.002(2)
N6A 0.035(3) 0.029(3) 0.051(3) -0.016(3) 0.006(3) 0.003(2)
N7A 0.048(3) 0.022(2) 0.052(4) -0.011(3) 0.005(3) -0.001(2)
N8A 0.033(3) 0.034(3) 0.068(4) -0.007(3) -0.016(3) 0.004(2)
C1A 0.039(3) 0.021(3) 0.030(3) -0.004(3) -0.013(3) 0.003(2)
C2A 0.033(3) 0.028(3) 0.027(3) 0.000(3) -0.009(3) -0.003(2)
C3A 0.038(4) 0.028(3) 0.034(3) 0.005(3) -0.007(3) 0.009(3)
C4A 0.028(3) 0.022(3) 0.037(3) -0.010(3) -0.005(3) 0.002(2)
C5A 0.032(3) 0.022(3) 0.035(3) -0.002(3) -0.010(3) 0.002(2)
C6A 0.030(3) 0.038(3) 0.032(3) -0.003(3) -0.004(3) 0.000(3)
C7A 0.042(4) 0.027(3) 0.035(3) -0.001(3) -0.004(3) 0.002(3)
C8A 0.062(5) 0.044(4) 0.027(3) -0.003(3) -0.004(3) 0.000(3)
C9A 0.041(4) 0.036(4) 0.052(4) 0.001(3) 0.001(3) 0.003(3)
C10A 0.045(4) 0.034(3) 0.030(3) 0.002(3) -0.001(3) 0.007(3)
C11A 0.029(3) 0.026(3) 0.031(3) -0.005(3) -0.001(2) 0.000(2)
C12A 0.030(3) 0.027(3) 0.040(4) -0.002(3) -0.006(3) 0.001(2)
C13A 0.027(3) 0.024(3) 0.053(4) -0.001(3) -0.001(3) 0.002(2)
C14A 0.036(4) 0.030(3) 0.047(4) -0.006(3) -0.012(3) 0.009(3)
C15A 0.024(3) 0.030(3) 0.041(4) 0.004(3) -0.002(3) 0.003(2)
C16A 0.028(3) 0.019(3) 0.042(4) -0.002(3) -0.003(3) 0.002(2)
C17A 0.024(3) 0.024(3) 0.046(4) -0.001(3) -0.011(3) 0.005(2)
C18A 0.033(3) 0.042(4) 0.037(4) 0.000(3) -0.007(3) 0.003(3)
C19A 0.051(4) 0.046(4) 0.043(4) 0.011(3) 0.002(3) 0.007(3)
C20A 0.039(4) 0.039(4) 0.055(4) -0.004(3) -0.014(3) 0.003(3)
C21A 0.038(4) 0.032(3) 0.037(4) 0.002(3) -0.002(3) 0.002(3)
C22A 0.033(4) 0.051(4) 0.042(4) 0.004(3) -0.009(3) -0.008(3)
C23A 0.046(4) 0.056(5) 0.055(5) 0.001(4) -0.001(4) -0.001(4)
C24A 0.045(4) 0.074(6) 0.040(4) 0.001(4) 0.003(3) -0.006(4)
C25A 0.042(4) 0.068(5) 0.046(4) 0.012(4) -0.006(3) -0.006(4)
C26A 0.036(4) 0.056(4) 0.031(3) 0.014(3) -0.006(3) -0.008(3)
C27A 0.042(4) 0.051(4) 0.049(4) 0.010(4) 0.000(3) 0.004(3)
C28A 0.050(4) 0.038(4) 0.058(5) 0.000(3) -0.021(4) 0.002(3)
C29A 0.049(5) 0.053(5) 0.063(5) 0.008(4) -0.023(4) -0.009(4)
C30A 0.063(5) 0.056(5) 0.063(5) -0.006(4) -0.022(4) -0.004(4)
C31A 0.065(5) 0.044(4) 0.067(5) -0.004(4) -0.013(4) -0.015(4)
C32A 0.049(4) 0.039(4) 0.051(4) 0.005(3) -0.011(3) -0.009(3)
C33A 0.054(5) 0.030(3) 0.058(5) -0.006(3) -0.007(4) 0.002(3)
C34A 0.045(4) 0.054(4) 0.034(4) -0.009(3) -0.007(3) -0.011(3)
C35A 0.038(4) 0.083(6) 0.055(5) -0.024(5) -0.004(4) -0.018(4)
C36A 0.033(4) 0.095(7) 0.055(5) 0.010(5) -0.008(4) 0.002(4)
C37A 0.036(4) 0.068(5) 0.060(5) 0.013(4) -0.017(4) -0.007(4)
C38A 0.034(4) 0.056(4) 0.042(4) 0.006(3) -0.004(3) -0.001(3)
C39A 0.043(4) 0.039(4) 0.067(5) 0.011(4) -0.010(4) 0.000(3)
C40A 0.026(3) 0.041(4) 0.045(4) -0.016(3) -0.005(3) -0.004(3)
C41A 0.036(4) 0.046(4) 0.056(5) -0.008(4) 0.002(3) -0.007(3)
C42A 0.047(4) 0.072(5) 0.035(4) -0.011(4) 0.002(3) -0.010(4)
C43A 0.051(5) 0.040(4) 0.057(5) -0.023(4) 0.006(4) -0.007(3)
C44A 0.023(3) 0.045(4) 0.055(4) -0.020(4) 0.001(3) -0.003(3)
C45A 0.051(5) 0.041(4) 0.071(6) -0.018(4) -0.001(4) 0.009(3)
C46A 0.027(3) 0.035(3) 0.055(4) -0.002(3) -0.003(3) 0.003(3)
C47A 0.036(4) 0.054(4) 0.043(4) -0.008(3) -0.007(3) 0.004(3)
C48A 0.035(4) 0.041(4) 0.060(5) 0.004(3) -0.011(3) -0.006(3)
C49A 0.044(4) 0.043(4) 0.069(5) 0.007(4) -0.011(4) -0.018(3)
C50A 0.052(4) 0.024(3) 0.067(5) -0.013(3) -0.009(4) -0.001(3)
C51A 0.039(4) 0.030(3) 0.071(5) -0.001(3) 0.000(4) -0.002(3)
C52A 0.032(4) 0.037(4) 0.062(5) -0.005(3) -0.010(3) 0.006(3)
C53A 0.034(4) 0.046(4) 0.087(6) 0.016(4) -0.017(4) -0.010(3)
C54A 0.024(4) 0.088(7) 0.104(8) -0.002(6) 0.004(4) 0.006(4)
C55A 0.034(4) 0.045(4) 0.101(7) -0.021(5) -0.013(4) 0.004(3)
C56A 0.040(4) 0.035(3) 0.061(5) -0.015(4) -0.008(3) -0.005(3)
C57A 0.044(4) 0.033(4) 0.082(6) -0.010(4) -0.011(4) 0.002(3)
Br1B 0.0537(4) 0.0410(4) 0.0426(4) -0.0122(3) -0.0119(3) -0.0066(3)
Br2B 0.0425(4) 0.0322(3) 0.0414(4) -0.0028(3) -0.0166(3) -0.0040(3)
Br3B 0.0505(4) 0.0352(4) 0.0604(5) 0.0107(3) -0.0009(4) -0.0094(3)
Br4B 0.0353(4) 0.0300(3) 0.0475(4) -0.0042(3) 0.0035(3) -0.0055(3)
Co1B 0.0388(5) 0.0277(4) 0.0410(5) -0.0005(4) -0.0099(4) 0.0037(3)
Co2B 0.0322(5) 0.0235(4) 0.0650(6) -0.0073(4) -0.0002(4) 0.0044(3)
O1B 0.030(2) 0.036(2) 0.035(2) -0.0005(19) -0.0116(18) 0.0005(18)
O2B 0.055(3) 0.029(2) 0.048(3) 0.000(2) -0.014(2) -0.001(2)
O3B 0.034(2) 0.025(2) 0.050(3) -0.009(2) 0.000(2) 0.0023(17)
O4B 0.045(3) 0.025(2) 0.069(3) -0.003(2) 0.001(2) 0.0045(19)
N1B 0.056(4) 0.036(3) 0.063(4) 0.001(3) -0.020(3) -0.006(3)
N2B 0.029(3) 0.032(3) 0.042(3) -0.005(2) -0.008(2) 0.004(2)
N3B 0.063(4) 0.027(3) 0.052(4) -0.001(3) -0.008(3) 0.012(3)
N4B 0.033(3) 0.041(3) 0.042(3) -0.004(3) -0.015(2) -0.002(2)
N5B 0.042(4) 0.032(3) 0.095(5) -0.012(3) 0.007(4) 0.006(3)
N6B 0.030(3) 0.035(3) 0.055(4) -0.017(3) -0.013(3) 0.010(2)
N7B 0.038(3) 0.027(3) 0.059(4) -0.009(3) 0.000(3) 0.002(2)
N8B 0.032(3) 0.039(3) 0.070(4) -0.013(3) -0.005(3) 0.000(2)
C1B 0.034(3) 0.030(3) 0.024(3) -0.006(3) -0.005(2) 0.002(2)
C2B 0.036(4) 0.035(3) 0.034(3) -0.002(3) -0.006(3) 0.007(3)
C3B 0.034(3) 0.035(3) 0.027(3) -0.012(3) -0.003(3) 0.000(3)
C4B 0.033(3) 0.032(3) 0.032(3) -0.008(3) -0.008(3) 0.003(2)
C5B 0.037(3) 0.032(3) 0.025(3) -0.002(3) 0.000(3) 0.000(3)
C6B 0.022(3) 0.027(3) 0.036(3) -0.001(3) -0.008(2) 0.005(2)
C7B 0.039(4) 0.051(4) 0.027(3) -0.003(3) -0.008(3) -0.005(3)
C8B 0.034(4) 0.058(4) 0.041(4) -0.007(3) -0.013(3) 0.001(3)
C9B 0.061(5) 0.060(5) 0.029(4) -0.010(3) -0.016(3) 0.009(4)
C10B 0.046(4) 0.051(4) 0.035(4) 0.015(3) -0.019(3) -0.015(3)
C11B 0.032(3) 0.030(3) 0.040(4) -0.007(3) -0.004(3) 0.000(2)
C12B 0.026(3) 0.031(3) 0.049(4) 0.005(3) 0.001(3) 0.009(2)
C13B 0.039(4) 0.024(3) 0.053(4) 0.005(3) -0.012(3) 0.000(3)
C14B 0.034(4) 0.034(3) 0.043(4) 0.012(3) -0.004(3) 0.007(3)
C15B 0.041(4) 0.030(3) 0.037(4) 0.005(3) -0.010(3) 0.000(3)
C16B 0.029(3) 0.028(3) 0.037(3) 0.001(3) -0.009(3) 0.006(2)
C17B 0.039(4) 0.022(3) 0.046(4) 0.004(3) -0.009(3) 0.008(3)
C18B 0.036(4) 0.042(4) 0.034(3) 0.007(3) -0.003(3) -0.005(3)
C19B 0.035(4) 0.045(4) 0.045(4) -0.007(3) 0.002(3) -0.008(3)
C20B 0.058(5) 0.053(4) 0.039(4) 0.011(3) 0.000(3) 0.003(4)
C21B 0.039(4) 0.035(3) 0.028(3) -0.001(3) -0.002(3) 0.000(3)
C22B 0.029(3) 0.049(4) 0.033(3) 0.006(3) -0.006(3) 0.000(3)
C23B 0.046(4) 0.039(4) 0.046(4) -0.005(3) -0.010(3) 0.006(3)
C24B 0.045(4) 0.057(5) 0.035(4) 0.007(3) -0.012(3) 0.006(3)
C25B 0.041(4) 0.048(4) 0.048(4) 0.010(4) -0.004(3) 0.005(3)
C26B 0.037(4) 0.036(4) 0.051(4) 0.004(3) -0.011(3) 0.007(3)
C27B 0.073(6) 0.041(4) 0.067(5) 0.010(4) -0.036(5) -0.004(4)
C28B 0.039(4) 0.068(5) 0.052(5) 0.018(4) 0.013(3) 0.010(4)
C29B 0.050(5) 0.064(5) 0.084(6) 0.018(5) 0.006(4) 0.018(4)
C30B 0.055(5) 0.065(6) 0.088(7) -0.009(5) 0.011(5) 0.016(4)
C31B 0.062(5) 0.033(4) 0.092(7) -0.001(4) -0.018(5) 0.016(4)
C32B 0.056(5) 0.044(4) 0.052(4) -0.005(4) -0.020(4) 0.007(3)
C33B 0.070(6) 0.028(3) 0.079(6) -0.008(4) -0.024(5) 0.007(3)
C34B 0.022(3) 0.068(5) 0.039(4) 0.001(4) -0.005(3) 0.006(3)
C35B 0.067(6) 0.096(7) 0.050(5) -0.022(5) -0.027(4) 0.033(5)
C36B 0.037(4) 0.091(7) 0.058(5) 0.000(5) -0.012(4) -0.006(4)
C37B 0.039(4) 0.063(5) 0.076(6) 0.005(5) -0.009(4) -0.008(4)
C38B 0.035(4) 0.062(5) 0.040(4) 0.010(4) -0.007(3) -0.009(3)
C39B 0.067(6) 0.040(4) 0.067(5) 0.005(4) -0.014(4) -0.018(4)
C40B 0.034(4) 0.039(4) 0.050(4) -0.004(3) -0.019(3) 0.002(3)
C41B 0.039(4) 0.050(4) 0.042(4) -0.002(3) -0.011(3) 0.004(3)
C42B 0.045(4) 0.061(5) 0.049(4) -0.012(4) -0.021(4) 0.018(4)
C43B 0.042(4) 0.062(5) 0.061(5) -0.022(4) -0.015(4) 0.019(4)
C44B 0.036(4) 0.037(4) 0.064(5) -0.023(4) -0.019(3) 0.011(3)
C45B 0.044(5) 0.043(4) 0.105(7) -0.033(5) 0.006(5) 0.000(3)
C46B 0.046(4) 0.052(4) 0.042(4) 0.006(3) -0.006(3) 0.011(3)
C47B 0.041(4) 0.054(4) 0.051(4) -0.006(4) -0.015(3) 0.008(3)
C48B 0.050(5) 0.053(5) 0.075(6) -0.001(4) -0.013(4) 0.023(4)
C49B 0.047(5) 0.042(4) 0.095(7) -0.001(4) -0.001(4) 0.017(4)
C50B 0.040(4) 0.031(3) 0.087(6) -0.006(4) -0.003(4) 0.008(3)
C51B 0.042(4) 0.023(3) 0.133(8) -0.003(4) -0.017(5) 0.008(3)
C52B 0.035(4) 0.047(4) 0.064(5) -0.009(4) -0.007(3) 0.008(3)
C53B 0.031(4) 0.058(5) 0.105(7) -0.004(5) -0.008(4) 0.006(4)
C54B 0.058(6) 0.056(5) 0.117(8) -0.014(6) -0.029(6) 0.002(4)
C55B 0.043(5) 0.071(6) 0.140(10) -0.042(7) -0.021(6) 0.002(4)
C56B 0.030(4) 0.048(4) 0.101(7) -0.023(5) -0.003(4) -0.003(3)
C57B 0.040(5) 0.041(4) 0.127(8) -0.014(5) -0.022(5) -0.008(3)
Cl1 0.051(2) 0.0371(16) 0.091(3) -0.0098(17) -0.0203(16) -0.0031(13)
O1 0.073(5) 0.040(4) 0.109(7) 0.011(4) -0.025(5) -0.011(3)
O2 0.045(5) 0.063(5) 0.125(8) -0.013(5) -0.004(5) -0.020(4)
O3 0.057(5) 0.060(5) 0.128(8) -0.008(5) 0.003(5) -0.003(4)
O4 0.170(12) 0.071(6) 0.104(9) -0.010(6) -0.071(8) -0.024(7)
Cl1C 0.080(12) 0.051(10) 0.11(2) -0.052(13) -0.013(11) 0.027(8)
O1C 0.064(13) 0.057(12) 0.076(13) -0.016(11) -0.014(11) 0.021(11)
O2C 0.074(13) 0.060(12) 0.078(13) -0.012(11) -0.017(11) 0.012(10)
O3C 0.062(11) 0.052(10) 0.059(11) -0.022(9) -0.028(9) 0.020(9)
O4C 0.042(10) 0.048(10) 0.062(11) -0.025(9) -0.028(8) 0.017(8)
Cl2 0.0627(15) 0.0449(11) 0.127(2) -0.0217(13) -0.0079(14) 0.0112(10)
O5 0.071(5) 0.065(4) 0.154(7) -0.028(5) -0.017(5) 0.013(3)
O6 0.150(9) 0.087(6) 0.174(9) 0.010(6) 0.088(8) 0.003(6)
O7 0.109(7) 0.092(6) 0.188(9) -0.067(6) -0.061(6) 0.031(5)
O8 0.083(5) 0.049(4) 0.198(9) 0.019(5) 0.013(5) 0.012(3)
Cl3 0.0676(13) 0.0410(9) 0.0478(10) -0.0073(8) -0.0084(9) 0.0013(8)
O9 0.232(11) 0.096(6) 0.101(6) 0.026(5) -0.098(7) -0.066(7)
O10 0.050(3) 0.037(3) 0.081(4) -0.013(3) -0.001(3) -0.002(2)
O11 0.071(5) 0.073(4) 0.127(6) -0.009(4) 0.026(4) 0.028(4)
O12 0.063(4) 0.042(3) 0.056(3) 0.005(2) 0.009(3) 0.002(2)
Cl4 0.0687(13) 0.0448(10) 0.0470(10) -0.0014(9) -0.0030(9) -0.0036(9)
O13 0.203(10) 0.065(5) 0.135(7) 0.029(5) 0.099(7) 0.067(6)
O14 0.127(7) 0.079(5) 0.115(6) 0.000(4) -0.085(5) -0.024(4)
O15 0.084(4) 0.050(3) 0.065(4) 0.006(3) -0.024(3) -0.005(3)
O16 0.057(3) 0.045(3) 0.082(4) -0.010(3) -0.017(3) 0.003(2)

loop_
_atom_type_symbol
_atom_type_description
_atom_type_scat_dispersion_real
_atom_type_scat_dispersion_imag
_atom_type_scat_source
C C 0.0033 0.0016 'International Tables Vol C Tables 4.2.6.8 and 6.1.1.4'
H H 0.0000 0.0000 'International Tables Vol C Tables 4.2.6.8 and 6.1.1.4'
Br Br -0.2901 2.4595 'International Tables Vol C Tables 4.2.6.8 and 6.1.1.4'
Cl Cl 0.1484 0.1585 'International Tables Vol C Tables 4.2.6.8 and 6.1.1.4'
Co Co 0.3494 0.9721 'International Tables Vol C Tables 4.2.6.8 and 6.1.1.4'
N N 0.0061 0.0033 'International Tables Vol C Tables 4.2.6.8 and 6.1.1.4'
O O 0.0106 0.0060 'International Tables Vol C Tables 4.2.6.8 and 6.1.1.4'

loop_
_geom_angle_atom_site_label_1
_geom_angle_atom_site_label_2
_geom_angle_atom_site_label_3
_geom_angle
_geom_angle_site_symmetry_1
_geom_angle_site_symmetry_3
_geom_angle_publ_flag
O1A Co1A O2A 89.00(18) . . ?
O1A Co1A N1A 178.7(2) . . ?
O1A Co1A N2A 93.1(2) . . ?
O1A Co1A N4A 94.9(2) . . ?
O1A Co1A N3A 93.1(2) . . ?
O2A Co1A N1A 91.4(2) . . ?
O2A Co1A N2A 177.0(2) . . ?
O2A Co1A N3A 90.6(2) . . ?
N2A Co1A N1A 86.6(2) . . ?
N2A Co1A N3A 91.4(3) . . ?
N4A Co1A O2A 88.9(2) . . ?
N4A Co1A N1A 86.4(2) . . ?
N4A Co1A N2A 88.8(2) . . ?
N4A Co1A N3A 172.0(2) . . ?
N3A Co1A N1A 85.6(2) . . ?
O3A Co2A O4A 89.10(19) . . ?
O3A Co2A N5A 178.2(2) . . ?
O3A Co2A N6A 91.7(2) . . ?
O3A Co2A N7A 94.2(2) . . ?
O3A Co2A N8A 95.7(2) . . ?
O4A Co2A N5A 92.5(2) . . ?
O4A Co2A N8A 88.0(2) . . ?
N6A Co2A O4A 177.2(2) . . ?
N6A Co2A N5A 86.7(2) . . ?
N6A Co2A N7A 92.1(3) . . ?
N6A Co2A N8A 89.2(2) . . ?
N7A Co2A O4A 90.5(2) . . ?
N7A Co2A N5A 84.9(2) . . ?
N7A Co2A N8A 169.9(2) . . ?
N8A Co2A N5A 85.2(2) . . ?
C1A O1A Co1A 108.6(4) . . ?
C2A O2A Co1A 106.3(4) . . ?
C12A O3A Co2A 108.3(3) . . ?
C13A O4A Co2A 106.4(4) . . ?
C27A N1A Co1A 109.4(4) . . ?
C33A N1A Co1A 105.4(4) . . ?
C33A N1A C27A 113.3(6) . . ?
C33A N1A C39A 112.6(6) . . ?
C39A N1A Co1A 104.1(4) . . ?
C39A N1A C27A 111.5(6) . . ?
C22A N2A Co1A 124.7(5) . . ?
C22A N2A C26A 121.2(6) . . ?
C26A N2A Co1A 114.0(5) . . ?
C34A N4A Co1A 126.4(5) . . ?
C34A N4A C38A 120.5(6) . . ?
C38A N4A Co1A 113.0(5) . . ?
C28A N3A Co1A 126.2(5) . . ?
C28A N3A C32A 121.8(6) . . ?
C32A N3A Co1A 111.9(5) . . ?
C45A N5A Co2A 109.8(4) . . ?
C45A N5A C51A 111.0(6) . . ?
C45A N5A C57A 112.7(6) . . ?
C51A N5A Co2A 105.6(4) . . ?
C57A N5A Co2A 105.5(4) . . ?
C57A N5A C51A 111.8(6) . . ?
C40A N6A Co2A 126.1(5) . . ?
C44A N6A Co2A 115.5(5) . . ?
C44A N6A C40A 118.3(6) . . ?
C46A N7A Co2A 125.3(4) . . ?
C50A N7A Co2A 115.1(5) . . ?
C50A N7A C46A 119.2(6) . . ?
C52A N8A Co2A 126.3(5) . . ?
C56A N8A Co2A 113.4(5) . . ?
C56A N8A C52A 120.2(6) . . ?
O1A C1A C2A 116.5(5) . . ?
O1A C1A C6A 123.6(5) . . ?
C6A C1A C2A 119.9(6) . . ?
O2A C2A C1A 118.4(5) . . ?
O2A C2A C3A 123.2(5) . . ?
C1A C2A C3A 118.4(5) . . ?
C2A C3A Br1A 115.4(4) . . ?
C4A C3A Br1A 123.7(5) . . ?
C4A C3A C2A 120.9(6) . . ?
C3A C4A C5A 119.7(6) . . ?
C3A C4A C7A 128.6(5) . . ?
C5A C4A C7A 111.7(5) . . ?
C4A C5A C11A 111.3(5) . . ?
C6A C5A C4A 119.4(5) . . ?
C6A C5A C11A 129.3(5) . . ?
C1A C6A Br2A 115.0(5) . . ?
C5A C6A Br2A 123.5(5) . . ?
C5A C6A C1A 121.2(6) . . ?
C4A C7A C8A 110.5(5) . . ?
C4A C7A C10A 101.5(5) . . ?
C8A C7A C10A 110.8(5) . . ?
C9A C7A C4A 114.3(5) . . ?
C9A C7A C8A 110.0(6) . . ?
C9A C7A C10A 109.4(5) . . ?
C7A C8A H8AA 109.5 . . ?
C7A C8A H8AB 109.5 . . ?
C7A C8A H8AC 109.5 . . ?
H8AA C8A H8AB 109.5 . . ?
H8AA C8A H8AC 109.5 . . ?
H8AB C8A H8AC 109.5 . . ?
C7A C9A H9AA 109.5 . . ?
C7A C9A H9AB 109.5 . . ?
C7A C9A H9AC 109.5 . . ?
H9AA C9A H9AB 109.5 . . ?
H9AA C9A H9AC 109.5 . . ?
H9AB C9A H9AC 109.5 . . ?
C7A C10A H10A 110.2 . . ?
C7A C10A H10B 110.2 . . ?
C7A C10A C11A 107.7(5) . . ?
H10A C10A H10B 108.5 . . ?
C11A C10A H10A 110.2 . . ?
C11A C10A H10B 110.2 . . ?
C5A C11A C10A 101.6(5) . . ?
C5A C11A C21A 111.6(5) . . ?
C16A C11A C5A 117.8(5) . . ?
C16A C11A C10A 111.7(5) . . ?
C16A C11A C21A 100.0(5) . . ?
C21A C11A C10A 114.7(5) . . ?
O3A C12A C13A 116.2(5) . . ?
O3A C12A C17A 122.7(5) . . ?
C17A C12A C13A 121.0(6) . . ?
O4A C13A C12A 118.8(6) . . ?
O4A C13A C14A 123.2(5) . . ?
C12A C13A C14A 118.0(6) . . ?
C13A C14A Br3A 116.6(4) . . ?
C13A C14A C15A 120.2(5) . . ?
C15A C14A Br3A 123.1(5) . . ?
C14A C15A C18A 128.2(5) . . ?
C16A C15A C14A 119.7(6) . . ?
C16A C15A C18A 112.0(5) . . ?
C15A C16A C11A 111.9(5) . . ?
C15A C16A C17A 120.1(5) . . ?
C17A C16A C11A 128.0(5) . . ?
C12A C17A Br4A 115.3(5) . . ?
C12A C17A C16A 120.7(5) . . ?
C16A C17A Br4A 124.0(4) . . ?
C15A C18A C19A 111.5(6) . . ?
C15A C18A C20A 116.1(6) . . ?
C15A C18A C21A 100.4(5) . . ?
C19A C18A C20A 108.9(6) . . ?
C19A C18A C21A 112.1(6) . . ?
C21A C18A C20A 107.6(5) . . ?
C18A C19A H19A 109.5 . . ?
C18A C19A H19B 109.5 . . ?
C18A C19A H19C 109.5 . . ?
H19A C19A H19B 109.5 . . ?
H19A C19A H19C 109.5 . . ?
H19B C19A H19C 109.5 . . ?
C18A C20A H20A 109.5 . . ?
C18A C20A H20B 109.5 . . ?
C18A C20A H20C 109.5 . . ?
H20A C20A H20B 109.5 . . ?
H20A C20A H20C 109.5 . . ?
H20B C20A H20C 109.5 . . ?
C11A C21A H21A 110.0 . . ?
C11A C21A H21B 110.0 . . ?
C18A C21A C11A 108.3(5) . . ?
C18A C21A H21A 110.0 . . ?
C18A C21A H21B 110.0 . . ?
H21A C21A H21B 108.4 . . ?
N2A C22A H22A 119.4 . . ?
N2A C22A C23A 121.1(7) . . ?
C23A C22A H22A 119.4 . . ?
C22A C23A H23A 120.9 . . ?
C22A C23A C24A 118.2(7) . . ?
C24A C23A H23A 120.9 . . ?
C23A C24A H24A 120.1 . . ?
C25A C24A C23A 119.8(7) . . ?
C25A C24A H24A 120.1 . . ?
C24A C25A H25A 120.1 . . ?
C24A C25A C26A 119.9(7) . . ?
C26A C25A H25A 120.1 . . ?
N2A C26A C25A 119.7(7) . . ?
N2A C26A C27A 116.9(6) . . ?
C25A C26A C27A 123.4(7) . . ?
N1A C27A H27A 109.0 . . ?
N1A C27A H27B 109.0 . . ?
C26A C27A N1A 112.9(6) . . ?
C26A C27A H27A 109.0 . . ?
C26A C27A H27B 109.0 . . ?
H27A C27A H27B 107.8 . . ?
N3A C28A H28A 119.4 . . ?
N3A C28A C29A 121.1(7) . . ?
C29A C28A H28A 119.4 . . ?
C28A C29A H29A 120.6 . . ?
C30A C29A C28A 118.7(7) . . ?
C30A C29A H29A 120.6 . . ?
C29A C30A H30A 119.6 . . ?
C29A C30A C31A 120.7(8) . . ?
C31A C30A H30A 119.6 . . ?
C30A C31A H31A 120.6 . . ?
C30A C31A C32A 118.8(7) . . ?
C32A C31A H31A 120.6 . . ?
N3A C32A C31A 118.7(7) . . ?
N3A C32A C33A 114.4(6) . . ?
C31A C32A C33A 126.7(7) . . ?
N1A C33A C32A 108.6(6) . . ?
N1A C33A H33A 110.0 . . ?
N1A C33A H33B 110.0 . . ?
C32A C33A H33A 110.0 . . ?
C32A C33A H33B 110.0 . . ?
H33A C33A H33B 108.4 . . ?
N4A C34A H34A 119.6 . . ?
N4A C34A C35A 120.7(7) . . ?
C35A C34A H34A 119.6 . . ?
C34A C35A H35A 121.6 . . ?
C36A C35A C34A 116.8(8) . . ?
C36A C35A H35A 121.6 . . ?
C35A C36A H36A 119.2 . . ?
C37A C36A C35A 121.5(8) . . ?
C37A C36A H36A 119.2 . . ?
C36A C37A H37A 120.1 . . ?
C36A C37A C38A 119.9(8) . . ?
C38A C37A H37A 120.1 . . ?
N4A C38A C37A 120.4(7) . . ?
N4A C38A C39A 113.5(6) . . ?
C37A C38A C39A 126.1(7) . . ?
N1A C39A C38A 107.9(6) . . ?
N1A C39A H39A 110.1 . . ?
N1A C39A H39B 110.1 . . ?
C38A C39A H39A 110.1 . . ?
C38A C39A H39B 110.1 . . ?
H39A C39A H39B 108.4 . . ?
N6A C40A H40A 118.9 . . ?
N6A C40A C41A 122.3(6) . . ?
C41A C40A H40A 118.9 . . ?
C40A C41A H41A 120.4 . . ?
C40A C41A C42A 119.1(7) . . ?
C42A C41A H41A 120.4 . . ?
C41A C42A H42A 120.5 . . ?
C41A C42A C43A 119.1(7) . . ?
C43A C42A H42A 120.5 . . ?
C42A C43A H43A 120.6 . . ?
C44A C43A C42A 118.8(7) . . ?
C44A C43A H43A 120.6 . . ?
N6A C44A C43A 122.4(7) . . ?
N6A C44A C45A 115.3(7) . . ?
C43A C44A C45A 122.3(7) . . ?
N5A C45A H45A 109.2 . . ?
N5A C45A H45B 109.2 . . ?
C44A C45A N5A 112.1(6) . . ?
C44A C45A H45A 109.2 . . ?
C44A C45A H45B 109.2 . . ?
H45A C45A H45B 107.9 . . ?
N7A C46A H46A 119.8 . . ?
N7A C46A C47A 120.4(6) . . ?
C47A C46A H46A 119.8 . . ?
C46A C47A H47A 120.3 . . ?
C48A C47A C46A 119.4(7) . . ?
C48A C47A H47A 120.3 . . ?
C47A C48A H48A 120.1 . . ?
C47A C48A C49A 119.9(6) . . ?
C49A C48A H48A 120.1 . . ?
C48A C49A H49A 120.9 . . ?
C50A C49A C48A 118.2(7) . . ?
C50A C49A H49A 120.9 . . ?
N7A C50A C49A 122.7(7) . . ?
N7A C50A C51A 112.6(6) . . ?
C49A C50A C51A 124.6(6) . . ?
N5A C51A C50A 106.5(5) . . ?
N5A C51A H51A 110.4 . . ?
N5A C51A H51B 110.4 . . ?
C50A C51A H51A 110.4 . . ?
C50A C51A H51B 110.4 . . ?
H51A C51A H51B 108.6 . . ?
N8A C52A H52A 118.8 . . ?
C53A C52A N8A 122.4(6) . . ?
C53A C52A H52A 118.8 . . ?
C52A C53A H53A 121.1 . . ?
C52A C53A C54A 117.8(7) . . ?
C54A C53A H53A 121.1 . . ?
C53A C54A H54A 120.0 . . ?
C55A C54A C53A 120.0(7) . . ?
C55A C54A H54A 120.0 . . ?
C54A C55A H55A 120.7 . . ?
C56A C55A C54A 118.6(7) . . ?
C56A C55A H55A 120.7 . . ?
N8A C56A C55A 120.8(7) . . ?
N8A C56A C57A 114.5(6) . . ?
C55A C56A C57A 124.7(7) . . ?
N5A C57A H57A 110.1 . . ?
N5A C57A H57B 110.1 . . ?
C56A C57A N5A 108.1(6) . . ?
C56A C57A H57A 110.1 . . ?
C56A C57A H57B 110.1 . . ?
H57A C57A H57B 108.4 . . ?
O1B Co1B O2B 89.38(18) . . ?
O1B Co1B N1B 177.7(2) . . ?
O1B Co1B N2B 92.0(2) . . ?
O1B Co1B N3B 92.4(2) . . ?
O1B Co1B N4B 94.7(2) . . ?
O2B Co1B N1B 92.3(2) . . ?
O2B Co1B N2B 177.1(2) . . ?
O2B Co1B N3B 90.6(2) . . ?
O2B Co1B N4B 87.9(2) . . ?
N2B Co1B N1B 86.4(2) . . ?
N2B Co1B N3B 91.9(2) . . ?
N3B Co1B N1B 86.0(3) . . ?
N4B Co1B N1B 86.8(3) . . ?
N4B Co1B N2B 89.4(2) . . ?
N4B Co1B N3B 172.7(2) . . ?
O3B Co2B O4B 88.9(2) . . ?
O3B Co2B N5B 177.9(2) . . ?
O3B Co2B N6B 92.4(2) . . ?
O3B Co2B N7B 93.4(2) . . ?
O3B Co2B N8B 95.4(2) . . ?
O4B Co2B N5B 91.9(3) . . ?
O4B Co2B N6B 177.8(2) . . ?
O4B Co2B N7B 90.1(2) . . ?
O4B Co2B N8B 88.5(2) . . ?
N6B Co2B N5B 86.9(3) . . ?
N6B Co2B N7B 91.7(2) . . ?
N7B Co2B N5B 84.7(3) . . ?
N8B Co2B N5B 86.5(3) . . ?
N8B Co2B N6B 89.5(3) . . ?
N8B Co2B N7B 171.1(2) . . ?
C1B O1B Co1B 108.9(4) . . ?
C2B O2B Co1B 106.9(4) . . ?
C12B O3B Co2B 108.7(4) . . ?
C13B O4B Co2B 107.0(4) . . ?
C27B N1B Co1B 110.3(5) . . ?
C27B N1B C33B 112.5(6) . . ?
C27B N1B C39B 110.2(7) . . ?
C33B N1B Co1B 103.2(5) . . ?
C39B N1B Co1B 104.2(4) . . ?
C39B N1B C33B 115.8(6) . . ?
C22B N2B Co1B 125.3(4) . . ?
C22B N2B C26B 119.7(6) . . ?
C26B N2B Co1B 114.8(5) . . ?
C28B N3B Co1B 126.4(5) . . ?
C28B N3B C32B 120.9(7) . . ?
C32B N3B Co1B 112.7(5) . . ?
C34B N4B Co1B 127.6(5) . . ?
C34B N4B C38B 120.5(6) . . ?
C38B N4B Co1B 111.9(5) . . ?
C45B N5B Co2B 109.6(5) . . ?
C45B N5B C51B 112.4(6) . . ?
C45B N5B C57B 109.8(7) . . ?
C51B N5B Co2B 105.8(5) . . ?
C57B N5B Co2B 105.8(4) . . ?
C57B N5B C51B 113.2(6) . . ?
C40B N6B Co2B 124.2(5) . . ?
C44B N6B Co2B 116.0(5) . . ?
C44B N6B C40B 119.8(6) . . ?
C46B N7B Co2B 125.2(4) . . ?
C50B N7B Co2B 114.2(5) . . ?
C50B N7B C46B 120.4(6) . . ?
C52B N8B Co2B 125.9(5) . . ?
C56B N8B Co2B 112.9(5) . . ?
C56B N8B C52B 121.1(7) . . ?
O1B C1B C2B 116.8(5) . . ?
O1B C1B C6B 123.3(6) . . ?
C6B C1B C2B 119.9(5) . . ?
O2B C2B C1B 117.1(5) . . ?
O2B C2B C3B 123.6(6) . . ?
C3B C2B C1B 119.3(6) . . ?
C2B C3B Br1B 116.1(5) . . ?
C2B C3B C4B 121.6(6) . . ?
C4B C3B Br1B 122.3(5) . . ?
C3B C4B C5B 119.0(6) . . ?
C3B C4B C7B 130.9(6) . . ?
C5B C4B C7B 110.0(5) . . ?
C4B C5B C11B 111.9(5) . . ?
C6B C5B C4B 119.5(5) . . ?
C6B C5B C11B 128.6(6) . . ?
C1B C6B Br2B 115.7(4) . . ?
C1B C6B C5B 120.4(6) . . ?
C5B C6B Br2B 123.9(4) . . ?
C4B C7B C8B 113.2(5) . . ?
C4B C7B C10B 101.7(5) . . ?
C8B C7B C10B 107.8(6) . . ?
C9B C7B C4B 109.9(6) . . ?
C9B C7B C8B 110.9(6) . . ?
C9B C7B C10B 113.0(6) . . ?
C7B C8B H8BA 109.5 . . ?
C7B C8B H8BB 109.5 . . ?
C7B C8B H8BC 109.5 . . ?
H8BA C8B H8BB 109.5 . . ?
H8BA C8B H8BC 109.5 . . ?
H8BB C8B H8BC 109.5 . . ?
C7B C9B H9BA 109.5 . . ?
C7B C9B H9BB 109.5 . . ?
C7B C9B H9BC 109.5 . . ?
H9BA C9B H9BB 109.5 . . ?
H9BA C9B H9BC 109.5 . . ?
H9BB C9B H9BC 109.5 . . ?
C7B C10B H10C 110.5 . . ?
C7B C10B H10D 110.5 . . ?
H10C C10B H10D 108.7 . . ?
C11B C10B C7B 106.0(5) . . ?
C11B C10B H10C 110.5 . . ?
C11B C10B H10D 110.5 . . ?
C5B C11B C10B 102.8(5) . . ?
C5B C11B C16B 118.6(5) . . ?
C5B C11B C21B 112.1(5) . . ?
C16B C11B C10B 109.5(5) . . ?
C21B C11B C10B 114.1(5) . . ?
C21B C11B C16B 100.3(5) . . ?
O3B C12B C13B 117.2(6) . . ?
O3B C12B C17B 122.6(6) . . ?
C17B C12B C13B 120.1(6) . . ?
O4B C13B C12B 117.3(6) . . ?
O4B C13B C14B 123.9(6) . . ?
C14B C13B C12B 118.8(6) . . ?
C13B C14B Br3B 116.0(5) . . ?
C13B C14B C15B 120.9(6) . . ?
C15B C14B Br3B 123.1(5) . . ?
C14B C15B C18B 128.5(6) . . ?
C16B C15B C14B 119.2(6) . . ?
C16B C15B C18B 112.4(6) . . ?
C15B C16B C11B 111.2(6) . . ?
C15B C16B C17B 120.6(6) . . ?
C17B C16B C11B 128.1(6) . . ?
C12B C17B Br4B 115.5(5) . . ?
C16B C17B Br4B 124.6(5) . . ?
C16B C17B C12B 119.9(6) . . ?
C15B C18B C20B 110.8(6) . . ?
C15B C18B C21B 100.4(5) . . ?
C19B C18B C15B 115.7(6) . . ?
C19B C18B C20B 110.4(6) . . ?
C19B C18B C21B 108.2(5) . . ?
C20B C18B C21B 110.9(6) . . ?
C18B C19B H19D 109.5 . . ?
C18B C19B H19E 109.5 . . ?
C18B C19B H19F 109.5 . . ?
H19D C19B H19E 109.5 . . ?
H19D C19B H19F 109.5 . . ?
H19E C19B H19F 109.5 . . ?
C18B C20B H20D 109.5 . . ?
C18B C20B H20E 109.5 . . ?
C18B C20B H20F 109.5 . . ?
H20D C20B H20E 109.5 . . ?
H20D C20B H20F 109.5 . . ?
H20E C20B H20F 109.5 . . ?
C11B C21B C18B 109.0(5) . . ?
C11B C21B H21C 109.9 . . ?
C11B C21B H21D 109.9 . . ?
C18B C21B H21C 109.9 . . ?
C18B C21B H21D 109.9 . . ?
H21C C21B H21D 108.3 . . ?
N2B C22B H22B 119.8 . . ?
C23B C22B N2B 120.4(6) . . ?
C23B C22B H22B 119.8 . . ?
C22B C23B H23B 119.9 . . ?
C22B C23B C24B 120.2(7) . . ?
C24B C23B H23B 119.9 . . ?
C23B C24B H24B 120.3 . . ?
C25B C24B C23B 119.5(7) . . ?
C25B C24B H24B 120.3 . . ?
C24B C25B H25B 120.5 . . ?
C24B C25B C26B 119.1(7) . . ?
C26B C25B H25B 120.5 . . ?
N2B C26B C25B 121.1(7) . . ?
N2B C26B C27B 115.3(6) . . ?
C25B C26B C27B 123.6(6) . . ?
N1B C27B C26B 112.8(6) . . ?
N1B C27B H27C 109.0 . . ?
N1B C27B H27D 109.0 . . ?
C26B C27B H27C 109.0 . . ?
C26B C27B H27D 109.0 . . ?
H27C C27B H27D 107.8 . . ?
N3B C28B H28B 118.7 . . ?
N3B C28B C29B 122.6(8) . . ?
C29B C28B H28B 118.7 . . ?
C28B C29B H29B 121.5 . . ?
C30B C29B C28B 117.1(9) . . ?
C30B C29B H29B 121.5 . . ?
C29B C30B H30B 119.5 . . ?
C29B C30B C31B 121.0(8) . . ?
C31B C30B H30B 119.5 . . ?
C30B C31B H31B 121.6 . . ?
C30B C31B C32B 116.8(7) . . ?
C32B C31B H31B 121.6 . . ?
N3B C32B C31B 121.5(8) . . ?
N3B C32B C33B 114.8(7) . . ?
C31B C32B C33B 123.3(7) . . ?
N1B C33B H33C 109.6 . . ?
N1B C33B H33D 109.6 . . ?
C32B C33B N1B 110.1(6) . . ?
C32B C33B H33C 109.6 . . ?
C32B C33B H33D 109.6 . . ?
H33C C33B H33D 108.2 . . ?
N4B C34B H34B 119.7 . . ?
N4B C34B C35B 120.7(8) . . ?
C35B C34B H34B 119.7 . . ?
C34B C35B H35B 121.6 . . ?
C34B C35B C36B 116.9(8) . . ?
C36B C35B H35B 121.6 . . ?
C35B C36B H36B 118.8 . . ?
C37B C36B C35B 122.4(8) . . ?
C37B C36B H36B 118.8 . . ?
C36B C37B H37B 121.0 . . ?
C38B C37B C36B 118.0(8) . . ?
C38B C37B H37B 121.0 . . ?
N4B C38B C39B 114.1(6) . . ?
C37B C38B N4B 121.6(8) . . ?
C37B C38B C39B 124.2(7) . . ?
N1B C39B H39C 109.9 . . ?
N1B C39B H39D 109.9 . . ?
C38B C39B N1B 108.9(6) . . ?
C38B C39B H39C 109.9 . . ?
C38B C39B H39D 109.9 . . ?
H39C C39B H39D 108.3 . . ?
N6B C40B H40B 119.6 . . ?
N6B C40B C41B 120.7(7) . . ?
C41B C40B H40B 119.6 . . ?
C40B C41B H41B 120.0 . . ?
C40B C41B C42B 120.1(7) . . ?
C42B C41B H41B 120.0 . . ?
C41B C42B H42B 121.3 . . ?
C43B C42B C41B 117.5(8) . . ?
C43B C42B H42B 121.3 . . ?
C42B C43B H43B 119.4 . . ?
C42B C43B C44B 121.2(8) . . ?
C44B C43B H43B 119.4 . . ?
N6B C44B C43B 120.7(7) . . ?
N6B C44B C45B 113.8(7) . . ?
C43B C44B C45B 125.5(7) . . ?
N5B C45B C44B 113.7(6) . . ?
N5B C45B H45C 108.8 . . ?
N5B C45B H45D 108.8 . . ?
C44B C45B H45C 108.8 . . ?
C44B C45B H45D 108.8 . . ?
H45C C45B H45D 107.7 . . ?
N7B C46B H46B 119.9 . . ?
N7B C46B C47B 120.1(7) . . ?
C47B C46B H46B 119.9 . . ?
C46B C47B H47B 120.3 . . ?
C48B C47B C46B 119.4(7) . . ?
C48B C47B H47B 120.3 . . ?
C47B C48B H48B 119.8 . . ?
C47B C48B C49B 120.4(7) . . ?
C49B C48B H48B 119.8 . . ?
C48B C49B H49B 120.8 . . ?
C50B C49B C48B 118.3(7) . . ?
C50B C49B H49B 120.8 . . ?
N7B C50B C49B 121.4(7) . . ?
N7B C50B C51B 112.9(6) . . ?
C49B C50B C51B 125.4(7) . . ?
N5B C51B H51C 110.2 . . ?
N5B C51B H51D 110.2 . . ?
C50B C51B N5B 107.5(6) . . ?
C50B C51B H51C 110.2 . . ?
C50B C51B H51D 110.2 . . ?
H51C C51B H51D 108.5 . . ?
N8B C52B H52B 120.2 . . ?
N8B C52B C53B 119.6(7) . . ?
C53B C52B H52B 120.2 . . ?
C52B C53B H53B 120.8 . . ?
C52B C53B C54B 118.5(8) . . ?
C54B C53B H53B 120.8 . . ?
C53B C54B H54B 120.0 . . ?
C55B C54B C53B 119.9(9) . . ?
C55B C54B H54B 120.0 . . ?
C54B C55B H55B 119.9 . . ?
C56B C55B C54B 120.2(9) . . ?
C56B C55B H55B 119.9 . . ?
N8B C56B C55B 120.5(8) . . ?
N8B C56B C57B 113.9(7) . . ?
C55B C56B C57B 125.4(8) . . ?
N5B C57B C56B 108.1(6) . . ?
N5B C57B H57C 110.1 . . ?
N5B C57B H57D 110.1 . . ?
C56B C57B H57C 110.1 . . ?
C56B C57B H57D 110.1 . . ?
H57C C57B H57D 108.4 . . ?
O2 Cl1 O1 107.6(6) . . ?
O2 Cl1 O3 106.9(5) . . ?
O3 Cl1 O1 109.7(6) . . ?
O4 Cl1 O1 109.4(6) . . ?
O4 Cl1 O2 117.4(9) . . ?
O4 Cl1 O3 105.6(8) . . ?
O2C Cl1C O1C 109.47(9) . . ?
O2C Cl1C O3C 109.46(9) . . ?
O2C Cl1C O4C 109.48(9) . . ?
O3C Cl1C O1C 109.47(9) . . ?
O3C Cl1C O4C 109.47(9) . . ?
O4C Cl1C O1C 109.48(9) . . ?
O5 Cl2 O7 106.0(5) . . ?
O5 Cl2 O8 106.5(5) . . ?
O6 Cl2 O5 121.0(7) . . ?
O6 Cl2 O7 107.4(7) . . ?
O6 Cl2 O8 106.8(5) . . ?
O7 Cl2 O8 108.7(6) . . ?
O9 Cl3 O10 109.8(5) . . ?
O9 Cl3 O11 112.0(6) . . ?
O9 Cl3 O12 110.1(4) . . ?
O10 Cl3 O11 106.3(4) . . ?
O12 Cl3 O10 109.1(3) . . ?
O12 Cl3 O11 109.6(4) . . ?
O13 Cl4 O14 110.0(7) . . ?
O13 Cl4 O15 109.2(4) . . ?
O13 Cl4 O16 110.0(5) . . ?
O15 Cl4 O14 109.4(4) . . ?
O15 Cl4 O16 110.0(4) . . ?
O16 Cl4 O14 108.2(4) . . ?

loop_
_geom_bond_atom_site_label_1
_geom_bond_atom_site_label_2
_geom_bond_distance
_geom_bond_site_symmetry_2
_geom_bond_publ_flag
Br1A C3A 1.906(6) . ?
Br2A C6A 1.909(6) . ?
Br3A C14A 1.899(6) . ?
Br4A C17A 1.907(6) . ?
Co1A O1A 1.860(4) . ?
Co1A O2A 1.894(4) . ?
Co1A N1A 1.959(6) . ?
Co1A N2A 1.923(6) . ?
Co1A N4A 1.892(5) . ?
Co1A N3A 1.926(6) . ?
Co2A O3A 1.862(4) . ?
Co2A O4A 1.898(5) . ?
Co2A N5A 1.942(5) . ?
Co2A N6A 1.893(6) . ?
Co2A N7A 1.897(6) . ?
Co2A N8A 1.920(6) . ?
O1A C1A 1.342(7) . ?
O2A C2A 1.341(7) . ?
O3A C12A 1.353(7) . ?
O4A C13A 1.329(7) . ?
N1A C27A 1.506(9) . ?
N1A C33A 1.477(9) . ?
N1A C39A 1.492(9) . ?
N2A C22A 1.329(9) . ?
N2A C26A 1.359(8) . ?
N4A C34A 1.353(9) . ?
N4A C38A 1.361(9) . ?
N3A C28A 1.314(9) . ?
N3A C32A 1.372(9) . ?
N5A C45A 1.499(10) . ?
N5A C51A 1.509(9) . ?
N5A C57A 1.502(9) . ?
N6A C40A 1.353(8) . ?
N6A C44A 1.351(8) . ?
N7A C46A 1.377(8) . ?
N7A C50A 1.341(8) . ?
N8A C52A 1.360(9) . ?
N8A C56A 1.337(9) . ?
C1A C2A 1.393(8) . ?
C1A C6A 1.388(8) . ?
C2A C3A 1.419(8) . ?
C3A C4A 1.378(8) . ?
C4A C5A 1.402(8) . ?
C4A C7A 1.541(9) . ?
C5A C6A 1.380(9) . ?
C5A C11A 1.533(8) . ?
C7A C8A 1.548(9) . ?
C7A C9A 1.505(9) . ?
C7A C10A 1.565(8) . ?
C8A H8AA 0.9800 . ?
C8A H8AB 0.9800 . ?
C8A H8AC 0.9800 . ?
C9A H9AA 0.9800 . ?
C9A H9AB 0.9800 . ?
C9A H9AC 0.9800 . ?
C10A H10A 0.9900 . ?
C10A H10B 0.9900 . ?
C10A C11A 1.566(8) . ?
C11A C16A 1.523(8) . ?
C11A C21A 1.554(9) . ?
C12A C13A 1.398(8) . ?
C12A C17A 1.379(8) . ?
C13A C14A 1.410(9) . ?
C14A C15A 1.421(9) . ?
C15A C16A 1.367(8) . ?
C15A C18A 1.530(9) . ?
C16A C17A 1.393(8) . ?
C18A C19A 1.534(9) . ?
C18A C20A 1.545(9) . ?
C18A C21A 1.541(9) . ?
C19A H19A 0.9800 . ?
C19A H19B 0.9800 . ?
C19A H19C 0.9800 . ?
C20A H20A 0.9800 . ?
C20A H20B 0.9800 . ?
C20A H20C 0.9800 . ?
C21A H21A 0.9900 . ?
C21A H21B 0.9900 . ?
C22A H22A 0.9500 . ?
C22A C23A 1.379(10) . ?
C23A H23A 0.9500 . ?
C23A C24A 1.416(11) . ?
C24A H24A 0.9500 . ?
C24A C25A 1.347(11) . ?
C25A H25A 0.9500 . ?
C25A C26A 1.393(10) . ?
C26A C27A 1.454(10) . ?
C27A H27A 0.9900 . ?
C27A H27B 0.9900 . ?
C28A H28A 0.9500 . ?
C28A C29A 1.398(10) . ?
C29A H29A 0.9500 . ?
C29A C30A 1.363(11) . ?
C30A H30A 0.9500 . ?
C30A C31A 1.387(11) . ?
C31A H31A 0.9500 . ?
C31A C32A 1.406(10) . ?
C32A C33A 1.498(10) . ?
C33A H33A 0.9900 . ?
C33A H33B 0.9900 . ?
C34A H34A 0.9500 . ?
C34A C35A 1.405(10) . ?
C35A H35A 0.9500 . ?
C35A C36A 1.401(12) . ?
C36A H36A 0.9500 . ?
C36A C37A 1.349(12) . ?
C37A H37A 0.9500 . ?
C37A C38A 1.370(10) . ?
C38A C39A 1.522(10) . ?
C39A H39A 0.9900 . ?
C39A H39B 0.9900 . ?
C40A H40A 0.9500 . ?
C40A C41A 1.369(10) . ?
C41A H41A 0.9500 . ?
C41A C42A 1.384(10) . ?
C42A H42A 0.9500 . ?
C42A C43A 1.391(11) . ?
C43A H43A 0.9500 . ?
C43A C44A 1.370(10) . ?
C44A C45A 1.480(10) . ?
C45A H45A 0.9900 . ?
C45A H45B 0.9900 . ?
C46A H46A 0.9500 . ?
C46A C47A 1.390(9) . ?
C47A H47A 0.9500 . ?
C47A C48A 1.384(10) . ?
C48A H48A 0.9500 . ?
C48A C49A 1.391(10) . ?
C49A H49A 0.9500 . ?
C49A C50A 1.387(10) . ?
C50A C51A 1.525(10) . ?
C51A H51A 0.9900 . ?
C51A H51B 0.9900 . ?
C52A H52A 0.9500 . ?
C52A C53A 1.337(10) . ?
C53A H53A 0.9500 . ?
C53A C54A 1.411(12) . ?
C54A H54A 0.9500 . ?
C54A C55A 1.384(12) . ?
C55A H55A 0.9500 . ?
C55A C56A 1.378(10) . ?
C56A C57A 1.494(10) . ?
C57A H57A 0.9900 . ?
C57A H57B 0.9900 . ?
Br1B C3B 1.910(6) . ?
Br2B C6B 1.881(6) . ?
Br3B C14B 1.900(6) . ?
Br4B C17B 1.904(6) . ?
Co1B O1B 1.851(4) . ?
Co1B O2B 1.896(5) . ?
Co1B N1B 1.957(6) . ?
Co1B N2B 1.909(5) . ?
Co1B N3B 1.938(6) . ?
Co1B N4B 1.900(6) . ?
Co2B O3B 1.852(4) . ?
Co2B O4B 1.901(5) . ?
Co2B N5B 1.932(6) . ?
Co2B N6B 1.912(6) . ?
Co2B N7B 1.930(6) . ?
Co2B N8B 1.901(6) . ?
O1B C1B 1.339(7) . ?
O2B C2B 1.350(7) . ?
O3B C12B 1.338(8) . ?
O4B C13B 1.338(8) . ?
N1B C27B 1.479(9) . ?
N1B C33B 1.510(10) . ?
N1B C39B 1.504(10) . ?
N2B C22B 1.361(8) . ?
N2B C26B 1.364(8) . ?
N3B C28B 1.320(10) . ?
N3B C32B 1.321(9) . ?
N4B C34B 1.334(9) . ?
N4B C38B 1.394(9) . ?
N5B C45B 1.491(11) . ?
N5B C51B 1.512(10) . ?
N5B C57B 1.499(10) . ?
N6B C40B 1.359(9) . ?
N6B C44B 1.344(8) . ?
N7B C46B 1.371(9) . ?
N7B C50B 1.345(8) . ?
N8B C52B 1.368(9) . ?
N8B C56B 1.364(9) . ?
C1B C2B 1.416(9) . ?
C1B C6B 1.381(8) . ?
C2B C3B 1.385(9) . ?
C3B C4B 1.385(9) . ?
C4B C5B 1.417(9) . ?
C4B C7B 1.538(8) . ?
C5B C6B 1.408(8) . ?
C5B C11B 1.510(8) . ?
C7B C8B 1.554(9) . ?
C7B C9B 1.523(9) . ?
C7B C10B 1.592(10) . ?
C8B H8BA 0.9800 . ?
C8B H8BB 0.9800 . ?
C8B H8BC 0.9800 . ?
C9B H9BA 0.9800 . ?
C9B H9BB 0.9800 . ?
C9B H9BC 0.9800 . ?
C10B H10C 0.9900 . ?
C10B H10D 0.9900 . ?
C10B C11B 1.546(9) . ?
C11B C16B 1.537(9) . ?
C11B C21B 1.527(9) . ?
C12B C13B 1.402(9) . ?
C12B C17B 1.394(9) . ?
C13B C14B 1.395(10) . ?
C14B C15B 1.404(9) . ?
C15B C16B 1.381(9) . ?
C15B C18B 1.511(9) . ?
C16B C17B 1.391(9) . ?
C18B C19B 1.493(9) . ?
C18B C20B 1.557(9) . ?
C18B C21B 1.562(9) . ?
C19B H19D 0.9800 . ?
C19B H19E 0.9800 . ?
C19B H19F 0.9800 . ?
C20B H20D 0.9800 . ?
C20B H20E 0.9800 . ?
C20B H20F 0.9800 . ?
C21B H21C 0.9900 . ?
C21B H21D 0.9900 . ?
C22B H22B 0.9500 . ?
C22B C23B 1.360(9) . ?
C23B H23B 0.9500 . ?
C23B C24B 1.397(10) . ?
C24B H24B 0.9500 . ?
C24B C25B 1.364(10) . ?
C25B H25B 0.9500 . ?
C25B C26B 1.384(10) . ?
C26B C27B 1.484(10) . ?
C27B H27C 0.9900 . ?
C27B H27D 0.9900 . ?
C28B H28B 0.9500 . ?
C28B C29B 1.400(11) . ?
C29B H29B 0.9500 . ?
C29B C30B 1.376(12) . ?
C30B H30B 0.9500 . ?
C30B C31B 1.403(12) . ?
C31B H31B 0.9500 . ?
C31B C32B 1.413(11) . ?
C32B C33B 1.478(11) . ?
C33B H33C 0.9900 . ?
C33B H33D 0.9900 . ?
C34B H34B 0.9500 . ?
C34B C35B 1.389(11) . ?
C35B H35B 0.9500 . ?
C35B C36B 1.417(13) . ?
C36B H36B 0.9500 . ?
C36B C37B 1.359(12) . ?
C37B H37B 0.9500 . ?
C37B C38B 1.346(11) . ?
C38B C39B 1.483(11) . ?
C39B H39C 0.9900 . ?
C39B H39D 0.9900 . ?
C40B H40B 0.9500 . ?
C40B C41B 1.384(10) . ?
C41B H41B 0.9500 . ?
C41B C42B 1.396(10) . ?
C42B H42B 0.9500 . ?
C42B C43B 1.373(11) . ?
C43B H43B 0.9500 . ?
C43B C44B 1.379(11) . ?
C44B C45B 1.498(11) . ?
C45B H45C 0.9900 . ?
C45B H45D 0.9900 . ?
C46B H46B 0.9500 . ?
C46B C47B 1.375(9) . ?
C47B H47B 0.9500 . ?
C47B C48B 1.364(10) . ?
C48B H48B 0.9500 . ?
C48B C49B 1.403(12) . ?
C49B H49B 0.9500 . ?
C49B C50B 1.365(10) . ?
C50B C51B 1.500(11) . ?
C51B H51C 0.9900 . ?
C51B H51D 0.9900 . ?
C52B H52B 0.9500 . ?
C52B C53B 1.397(11) . ?
C53B H53B 0.9500 . ?
C53B C54B 1.412(12) . ?
C54B H54B 0.9500 . ?
C54B C55B 1.368(13) . ?
C55B H55B 0.9500 . ?
C55B C56B 1.366(12) . ?
C56B C57B 1.511(11) . ?
C57B H57C 0.9900 . ?
C57B H57D 0.9900 . ?
Cl1 O1 1.451(8) . ?
Cl1 O2 1.433(8) . ?
Cl1 O3 1.445(9) . ?
Cl1 O4 1.423(11) . ?
Cl1C O1C 1.421(7) . ?
Cl1C O2C 1.421(7) . ?
Cl1C O3C 1.421(7) . ?
Cl1C O4C 1.421(7) . ?
Cl2 O5 1.425(7) . ?
Cl2 O6 1.356(8) . ?
Cl2 O7 1.430(8) . ?
Cl2 O8 1.456(7) . ?
Cl3 O9 1.392(7) . ?
Cl3 O10 1.444(5) . ?
Cl3 O11 1.461(7) . ?
Cl3 O12 1.410(5) . ?
Cl4 O13 1.384(7) . ?
Cl4 O14 1.433(7) . ?
Cl4 O15 1.423(6) . ?
Cl4 O16 1.427(5) . ?

loop_
_geom_torsion_atom_site_label_1
_geom_torsion_atom_site_label_2
_geom_torsion_atom_site_label_3
_geom_torsion_atom_site_label_4
_geom_torsion
_geom_torsion_site_symmetry_1
_geom_torsion_site_symmetry_2
_geom_torsion_site_symmetry_3
_geom_torsion_site_symmetry_4
_geom_torsion_publ_flag
Br1A C3A C4A C5A -172.9(5) . . . . ?
Br1A C3A C4A C7A 5.7(10) . . . . ?
Br3A C14A C15A C16A -173.3(5) . . . . ?
Br3A C14A C15A C18A 4.1(10) . . . . ?
Co1A O1A C1A C2A -4.0(6) . . . . ?
Co1A O1A C1A C6A 176.4(5) . . . . ?
Co1A O2A C2A C1A 9.9(7) . . . . ?
Co1A O2A C2A C3A -170.6(5) . . . . ?
Co1A N1A C27A C26A 1.7(8) . . . . ?
Co1A N1A C33A C32A 39.4(6) . . . . ?
Co1A N1A C39A C38A -40.4(6) . . . . ?
Co1A N2A C22A C23A 176.4(5) . . . . ?
Co1A N2A C26A C25A -174.9(5) . . . . ?
Co1A N2A C26A C27A 5.0(8) . . . . ?
Co1A N4A C34A C35A -176.2(5) . . . . ?
Co1A N4A C38A C37A 175.0(6) . . . . ?
Co1A N4A C38A C39A -6.9(7) . . . . ?
Co1A N3A C28A C29A 177.0(6) . . . . ?
Co1A N3A C32A C31A -177.2(6) . . . . ?
Co1A N3A C32A C33A 7.0(8) . . . . ?
Co2A O3A C12A C13A -3.3(7) . . . . ?
Co2A O3A C12A C17A 174.9(5) . . . . ?
Co2A O4A C13A C12A 10.6(7) . . . . ?
Co2A O4A C13A C14A -171.0(5) . . . . ?
Co2A N5A C45A C44A 6.9(7) . . . . ?
Co2A N5A C51A C50A 40.8(7) . . . . ?
Co2A N5A C57A C56A -38.0(7) . . . . ?
Co2A N6A C40A C41A 176.7(5) . . . . ?
Co2A N6A C44A C43A -176.8(5) . . . . ?
Co2A N6A C44A C45A 5.7(8) . . . . ?
Co2A N7A C46A C47A 176.3(5) . . . . ?
Co2A N7A C50A C49A -174.1(6) . . . . ?
Co2A N7A C50A C51A 8.4(9) . . . . ?
Co2A N8A C52A C53A -176.7(6) . . . . ?
Co2A N8A C56A C55A 174.3(6) . . . . ?
Co2A N8A C56A C57A -5.9(9) . . . . ?
O1A Co1A O2A C2A -9.5(4) . . . . ?
O1A Co1A N4A C34A -15.2(5) . . . . ?
O1A Co1A N4A C38A 166.1(5) . . . . ?
O1A C1A C2A O2A -4.3(8) . . . . ?
O1A C1A C2A C3A 176.1(5) . . . . ?
O1A C1A C6A Br2A 1.7(8) . . . . ?
O1A C1A C6A C5A -173.6(6) . . . . ?
O2A Co1A O1A C1A 7.6(4) . . . . ?
O2A Co1A N4A C34A -104.1(5) . . . . ?
O2A Co1A N4A C38A 77.2(5) . . . . ?
O2A C2A C3A Br1A -3.0(8) . . . . ?
O2A C2A C3A C4A 178.8(6) . . . . ?
O3A Co2A O4A C13A -9.9(4) . . . . ?
O3A Co2A N6A C40A 3.2(5) . . . . ?
O3A Co2A N6A C44A 179.7(5) . . . . ?
O3A Co2A N7A C46A 19.5(6) . . . . ?
O3A Co2A N7A C50A -168.3(5) . . . . ?
O3A C12A C13A O4A -5.4(9) . . . . ?
O3A C12A C13A C14A 176.2(6) . . . . ?
O3A C12A C17A Br4A 5.0(8) . . . . ?
O3A C12A C17A C16A -173.6(6) . . . . ?
O4A Co2A O3A C12A 7.4(4) . . . . ?
O4A Co2A N7A C46A 108.6(6) . . . . ?
O4A Co2A N7A C50A -79.1(6) . . . . ?
O4A C13A C14A Br3A -2.5(9) . . . . ?
O4A C13A C14A C15A 178.8(6) . . . . ?
N1A Co1A O2A C2A 171.7(4) . . . . ?
N1A Co1A N4A C34A 164.5(6) . . . . ?
N1A Co1A N4A C38A -14.3(5) . . . . ?
N2A Co1A O1A C1A -170.3(4) . . . . ?
N2A Co1A N4A C34A 77.8(5) . . . . ?
N2A Co1A N4A C38A -100.9(5) . . . . ?
N2A C22A C23A C24A -0.8(11) . . . . ?
N2A C26A C27A N1A -4.4(9) . . . . ?
N4A Co1A O1A C1A -81.2(4) . . . . ?
N4A Co1A O2A C2A 85.4(4) . . . . ?
N4A C34A C35A C36A 0.3(11) . . . . ?
N4A C38A C39A N1A 32.6(8) . . . . ?
N3A Co1A O1A C1A 98.1(4) . . . . ?
N3A Co1A O2A C2A -102.7(4) . . . . ?
N3A C28A C29A C30A -1.2(12) . . . . ?
N3A C32A C33A N1A -31.7(9) . . . . ?
N5A Co2A O4A C13A 171.0(4) . . . . ?
N5A Co2A N6A C40A -177.8(6) . . . . ?
N5A Co2A N6A C44A -1.3(5) . . . . ?
N5A Co2A N7A C46A -158.9(6) . . . . ?
N5A Co2A N7A C50A 13.3(6) . . . . ?
N6A Co2A O3A C12A -169.9(4) . . . . ?
N6A Co2A N7A C46A -72.4(6) . . . . ?
N6A Co2A N7A C50A 99.8(6) . . . . ?
N6A C40A C41A C42A -0.7(10) . . . . ?
N6A C44A C45A N5A -8.3(9) . . . . ?
N7A Co2A O3A C12A 97.8(4) . . . . ?
N7A Co2A O4A C13A -104.1(4) . . . . ?
N7A Co2A N6A C40A 97.5(5) . . . . ?
N7A Co2A N6A C44A -86.0(5) . . . . ?
N7A C46A C47A C48A -5.3(11) . . . . ?
N7A C50A C51A N5A -33.0(9) . . . . ?
N8A Co2A O3A C12A -80.5(4) . . . . ?
N8A Co2A O4A C13A 85.9(4) . . . . ?
N8A Co2A N6A C40A -92.5(5) . . . . ?
N8A Co2A N6A C44A 84.0(5) . . . . ?
N8A Co2A N7A C46A -169.9(13) . . . . ?
N8A Co2A N7A C50A 2.3(19) . . . . ?
N8A C52A C53A C54A 3.2(13) . . . . ?
N8A C56A C57A N5A 29.8(10) . . . . ?
C1A C2A C3A Br1A 176.5(4) . . . . ?
C1A C2A C3A C4A -1.7(9) . . . . ?
C2A C1A C6A Br2A -177.9(4) . . . . ?
C2A C1A C6A C5A 6.8(10) . . . . ?
C2A C3A C4A C5A 5.1(10) . . . . ?
C2A C3A C4A C7A -176.2(6) . . . . ?
C3A C4A C5A C6A -2.7(9) . . . . ?
C3A C4A C5A C11A 175.5(6) . . . . ?
C3A C4A C7A C8A -73.2(8) . . . . ?
C3A C4A C7A C9A 51.5(9) . . . . ?
C3A C4A C7A C10A 169.2(6) . . . . ?
C4A C5A C6A Br2A -178.2(5) . . . . ?
C4A C5A C6A C1A -3.3(10) . . . . ?
C4A C5A C11A C10A 17.3(7) . . . . ?
C4A C5A C11A C16A 139.7(5) . . . . ?
C4A C5A C11A C21A -105.4(6) . . . . ?
C4A C7A C10A C11A 22.7(6) . . . . ?
C5A C4A C7A C8A 105.5(6) . . . . ?
C5A C4A C7A C9A -129.8(6) . . . . ?
C5A C4A C7A C10A -12.1(7) . . . . ?
C5A C11A C16A C15A 139.0(6) . . . . ?
C5A C11A C16A C17A -43.0(9) . . . . ?
C5A C11A C21A C18A -152.1(5) . . . . ?
C6A C1A C2A O2A 175.3(6) . . . . ?
C6A C1A C2A C3A -4.3(9) . . . . ?
C6A C5A C11A C10A -164.9(6) . . . . ?
C6A C5A C11A C16A -42.4(9) . . . . ?
C6A C5A C11A C21A 72.4(8) . . . . ?
C7A C4A C5A C6A 178.5(5) . . . . ?
C7A C4A C5A C11A -3.4(7) . . . . ?
C7A C10A C11A C5A -24.5(6) . . . . ?
C7A C10A C11A C16A -151.0(5) . . . . ?
C7A C10A C11A C21A 96.1(6) . . . . ?
C8A C7A C10A C11A -94.7(6) . . . . ?
C9A C7A C10A C11A 143.8(5) . . . . ?
C10A C11A C16A C15A -103.9(6) . . . . ?
C10A C11A C16A C17A 74.1(8) . . . . ?
C10A C11A C21A C18A 93.0(6) . . . . ?
C11A C5A C6A Br2A 4.1(10) . . . . ?
C11A C5A C6A C1A 178.9(6) . . . . ?
C11A C16A C17A Br4A 1.7(9) . . . . ?
C11A C16A C17A C12A -179.9(6) . . . . ?
C12A C13A C14A Br3A 175.9(5) . . . . ?
C12A C13A C14A C15A -2.8(9) . . . . ?
C13A C12A C17A Br4A -176.8(5) . . . . ?
C13A C12A C17A C16A 4.6(10) . . . . ?
C13A C14A C15A C16A 5.3(10) . . . . ?
C13A C14A C15A C18A -177.2(6) . . . . ?
C14A C15A C16A C11A 175.3(5) . . . . ?
C14A C15A C16A C17A -2.9(9) . . . . ?
C14A C15A C18A C19A -72.9(8) . . . . ?
C14A C15A C18A C20A 52.5(9) . . . . ?
C14A C15A C18A C21A 168.2(6) . . . . ?
C15A C16A C17A Br4A 179.5(5) . . . . ?
C15A C16A C17A C12A -2.0(9) . . . . ?
C15A C18A C21A C11A 25.4(6) . . . . ?
C16A C11A C21A C18A -26.7(6) . . . . ?
C16A C15A C18A C19A 104.6(6) . . . . ?
C16A C15A C18A C20A -129.9(6) . . . . ?
C16A C15A C18A C21A -14.3(7) . . . . ?
C17A C12A C13A O4A 176.4(6) . . . . ?
C17A C12A C13A C14A -2.1(9) . . . . ?
C18A C15A C16A C11A -2.5(7) . . . . ?
C18A C15A C16A C17A 179.3(5) . . . . ?
C19A C18A C21A C11A -93.1(6) . . . . ?
C20A C18A C21A C11A 147.2(5) . . . . ?
C21A C11A C16A C15A 18.0(6) . . . . ?
C21A C11A C16A C17A -164.0(6) . . . . ?
C22A N2A C26A C25A 2.0(10) . . . . ?
C22A N2A C26A C27A -178.1(6) . . . . ?
C22A C23A C24A C25A -0.2(12) . . . . ?
C23A C24A C25A C26A 2.0(12) . . . . ?
C24A C25A C26A N2A -2.9(11) . . . . ?
C24A C25A C26A C27A 177.2(7) . . . . ?
C25A C26A C27A N1A 175.5(7) . . . . ?
C26A N2A C22A C23A -0.2(10) . . . . ?
C27A N1A C33A C32A -80.1(7) . . . . ?
C27A N1A C39A C38A 77.5(7) . . . . ?
C28A N3A C32A C31A 0.4(11) . . . . ?
C28A N3A C32A C33A -175.4(7) . . . . ?
C28A C29A C30A C31A 2.5(13) . . . . ?
C29A C30A C31A C32A -2.4(13) . . . . ?
C30A C31A C32A N3A 0.9(12) . . . . ?
C30A C31A C32A C33A 176.1(8) . . . . ?
C31A C32A C33A N1A 152.9(7) . . . . ?
C32A N3A C28A C29A -0.3(12) . . . . ?
C33A N1A C27A C26A 118.9(7) . . . . ?
C33A N1A C39A C38A -154.0(6) . . . . ?
C34A N4A C38A C37A -3.9(10) . . . . ?
C34A N4A C38A C39A 174.2(6) . . . . ?
C34A C35A C36A C37A -1.7(12) . . . . ?
C35A C36A C37A C38A 0.3(13) . . . . ?
C36A C37A C38A N4A 2.5(12) . . . . ?
C36A C37A C38A C39A -175.4(7) . . . . ?
C37A C38A C39A N1A -149.4(7) . . . . ?
C38A N4A C34A C35A 2.5(10) . . . . ?
C39A N1A C27A C26A -112.9(7) . . . . ?
C39A N1A C33A C32A 152.2(6) . . . . ?
C40A N6A C44A C43A 0.0(10) . . . . ?
C40A N6A C44A C45A -177.5(6) . . . . ?
C40A C41A C42A C43A 1.0(11) . . . . ?
C41A C42A C43A C44A -0.8(11) . . . . ?
C42A C43A C44A N6A 0.3(11) . . . . ?
C42A C43A C44A C45A 177.6(7) . . . . ?
C43A C44A C45A N5A 174.2(6) . . . . ?
C44A N6A C40A C41A 0.3(9) . . . . ?
C45A N5A C51A C50A -78.1(7) . . . . ?
C45A N5A C57A C56A 81.8(7) . . . . ?
C46A N7A C50A C49A -1.3(12) . . . . ?
C46A N7A C50A C51A -178.8(6) . . . . ?
C46A C47A C48A C49A 3.2(11) . . . . ?
C47A C48A C49A C50A -0.2(12) . . . . ?
C48A C49A C50A N7A -0.7(13) . . . . ?
C48A C49A C50A C51A 176.4(7) . . . . ?
C49A C50A C51A N5A 149.6(8) . . . . ?
C50A N7A C46A C47A 4.4(11) . . . . ?
C51A N5A C45A C44A 123.3(6) . . . . ?
C51A N5A C57A C56A -152.3(6) . . . . ?
C52A N8A C56A C55A -3.1(12) . . . . ?
C52A N8A C56A C57A 176.6(7) . . . . ?
C52A C53A C54A C55A -4.2(14) . . . . ?
C53A C54A C55A C56A 1.7(14) . . . . ?
C54A C55A C56A N8A 2.0(13) . . . . ?
C54A C55A C56A C57A -177.7(9) . . . . ?
C55A C56A C57A N5A -150.5(8) . . . . ?
C56A N8A C52A C53A 0.4(12) . . . . ?
C57A N5A C45A C44A -110.4(7) . . . . ?
C57A N5A C51A C50A 155.0(6) . . . . ?
Br1B C3B C4B C5B 171.9(5) . . . . ?
Br1B C3B C4B C7B -5.3(10) . . . . ?
Br3B C14B C15B C16B 172.5(5) . . . . ?
Br3B C14B C15B C18B -6.1(10) . . . . ?
Co1B O1B C1B C2B 4.4(6) . . . . ?
Co1B O1B C1B C6B -174.4(5) . . . . ?
Co1B O2B C2B C1B -8.5(7) . . . . ?
Co1B O2B C2B C3B 171.9(5) . . . . ?
Co1B N1B C27B C26B -3.4(9) . . . . ?
Co1B N1B C33B C32B -38.2(7) . . . . ?
Co1B N1B C39B C38B 39.3(7) . . . . ?
Co1B N2B C22B C23B -175.2(5) . . . . ?
Co1B N2B C26B C25B 174.3(5) . . . . ?
Co1B N2B C26B C27B -7.6(8) . . . . ?
Co1B N3B C28B C29B -177.4(6) . . . . ?
Co1B N3B C32B C31B 179.8(6) . . . . ?
Co1B N3B C32B C33B -7.5(9) . . . . ?
Co1B N4B C34B C35B 175.3(5) . . . . ?
Co1B N4B C38B C37B -175.7(6) . . . . ?
Co1B N4B C38B C39B 8.0(7) . . . . ?
Co2B O3B C12B C13B 5.3(7) . . . . ?
Co2B O3B C12B C17B -176.9(5) . . . . ?
Co2B O4B C13B C12B -7.4(7) . . . . ?
Co2B O4B C13B C14B 171.5(5) . . . . ?
Co2B N5B C45B C44B -1.1(9) . . . . ?
Co2B N5B C51B C50B -40.7(7) . . . . ?
Co2B N5B C57B C56B 37.3(9) . . . . ?
Co2B N6B C40B C41B -178.5(5) . . . . ?
Co2B N6B C44B C43B 176.5(5) . . . . ?
Co2B N6B C44B C45B -1.7(8) . . . . ?
Co2B N7B C46B C47B -176.4(5) . . . . ?
Co2B N7B C50B C49B 176.9(7) . . . . ?
Co2B N7B C50B C51B -9.2(9) . . . . ?
Co2B N8B C52B C53B 178.3(6) . . . . ?
Co2B N8B C56B C55B -177.3(8) . . . . ?
Co2B N8B C56B C57B 6.5(10) . . . . ?
O1B Co1B O2B C2B 8.8(4) . . . . ?
O1B Co1B N4B C34B 15.2(6) . . . . ?
O1B Co1B N4B C38B -168.8(4) . . . . ?
O1B C1B C2B O2B 3.1(8) . . . . ?
O1B C1B C2B C3B -177.3(6) . . . . ?
O1B C1B C6B Br2B -3.1(8) . . . . ?
O1B C1B C6B C5B 175.3(5) . . . . ?
O2B Co1B O1B C1B -7.4(4) . . . . ?
O2B Co1B N4B C34B 104.4(6) . . . . ?
O2B Co1B N4B C38B -79.6(5) . . . . ?
O2B C2B C3B Br1B 5.4(9) . . . . ?
O2B C2B C3B C4B -177.7(6) . . . . ?
O3B C12B C13B O4B 1.7(9) . . . . ?
O3B C12B C13B C14B -177.3(6) . . . . ?
O3B C12B C17B Br4B -3.1(8) . . . . ?
O3B C12B C17B C16B 174.9(6) . . . . ?
O4B Co2B O3B C12B -7.5(4) . . . . ?
O4B C13B C14B Br3B 4.3(9) . . . . ?
O4B C13B C14B C15B -177.1(6) . . . . ?
N1B Co1B O2B C2B -172.7(4) . . . . ?
N1B Co1B N4B C34B -163.1(6) . . . . ?
N1B Co1B N4B C38B 12.9(5) . . . . ?
N2B Co1B O1B C1B 170.1(4) . . . . ?
N2B Co1B N4B C34B -76.7(6) . . . . ?
N2B Co1B N4B C38B 99.3(5) . . . . ?
N2B C22B C23B C24B 3.1(10) . . . . ?
N2B C26B C27B N1B 7.2(10) . . . . ?
N3B Co1B O1B C1B -97.9(4) . . . . ?
N3B Co1B O2B C2B 101.2(4) . . . . ?
N3B C28B C29B C30B 0.2(14) . . . . ?
N3B C32B C33B N1B 31.8(9) . . . . ?
N4B Co1B O1B C1B 80.5(4) . . . . ?
N4B Co1B O2B C2B -86.0(4) . . . . ?
N4B C34B C35B C36B -0.2(11) . . . . ?
N4B C38B C39B N1B -32.4(9) . . . . ?
N6B Co2B O3B C12B 170.7(4) . . . . ?
N6B C40B C41B C42B 0.8(10) . . . . ?
N6B C44B C45B N5B 1.9(10) . . . . ?
N7B Co2B O3B C12B -97.6(4) . . . . ?
N7B C46B C47B C48B 1.6(11) . . . . ?
N7B C50B C51B N5B 33.2(10) . . . . ?
N8B Co2B O3B C12B 80.9(4) . . . . ?
N8B C52B C53B C54B -3.8(13) . . . . ?
N8B C56B C57B N5B -29.5(11) . . . . ?
C1B C2B C3B Br1B -174.2(5) . . . . ?
C1B C2B C3B C4B 2.7(9) . . . . ?
C2B C1B C6B Br2B 178.1(5) . . . . ?
C2B C1B C6B C5B -3.5(9) . . . . ?
C2B C3B C4B C5B -4.9(9) . . . . ?
C2B C3B C4B C7B 177.9(6) . . . . ?
C3B C4B C5B C6B 2.9(9) . . . . ?
C3B C4B C5B C11B -176.4(6) . . . . ?
C3B C4B C7B C8B -51.8(10) . . . . ?
C3B C4B C7B C9B 72.8(9) . . . . ?
C3B C4B C7B C10B -167.2(7) . . . . ?
C4B C5B C6B Br2B 179.5(4) . . . . ?
C4B C5B C6B C1B 1.3(9) . . . . ?
C4B C5B C11B C10B -17.9(7) . . . . ?
C4B C5B C11B C16B -138.8(6) . . . . ?
C4B C5B C11B C21B 105.0(6) . . . . ?
C4B C7B C10B C11B -26.0(7) . . . . ?
C5B C4B C7B C8B 130.8(6) . . . . ?
C5B C4B C7B C9B -104.6(7) . . . . ?
C5B C4B C7B C10B 15.4(7) . . . . ?
C5B C11B C16B C15B -140.4(6) . . . . ?
C5B C11B C16B C17B 41.0(9) . . . . ?
C5B C11B C21B C18B 152.4(5) . . . . ?
C6B C1B C2B O2B -178.1(6) . . . . ?
C6B C1B C2B C3B 1.5(9) . . . . ?
C6B C5B C11B C10B 162.8(6) . . . . ?
C6B C5B C11B C16B 41.9(9) . . . . ?
C6B C5B C11B C21B -74.3(8) . . . . ?
C7B C4B C5B C6B -179.4(5) . . . . ?
C7B C4B C5B C11B 1.3(7) . . . . ?
C7B C10B C11B C5B 26.8(7) . . . . ?
C7B C10B C11B C16B 153.7(5) . . . . ?
C7B C10B C11B C21B -94.8(6) . . . . ?
C8B C7B C10B C11B -145.3(5) . . . . ?
C9B C7B C10B C11B 91.8(6) . . . . ?
C10B C11B C16B C15B 102.2(6) . . . . ?
C10B C11B C16B C17B -76.4(8) . . . . ?
C10B C11B C21B C18B -91.3(6) . . . . ?
C11B C5B C6B Br2B -1.3(9) . . . . ?
C11B C5B C6B C1B -179.5(6) . . . . ?
C11B C16B C17B Br4B -0.5(9) . . . . ?
C11B C16B C17B C12B -178.3(6) . . . . ?
C12B C13B C14B Br3B -176.7(5) . . . . ?
C12B C13B C14B C15B 1.8(10) . . . . ?
C13B C12B C17B Br4B 174.6(5) . . . . ?
C13B C12B C17B C16B -7.4(9) . . . . ?
C13B C14B C15B C16B -6.0(9) . . . . ?
C13B C14B C15B C18B 175.4(6) . . . . ?
C14B C15B C16B C11B -175.3(5) . . . . ?
C14B C15B C16B C17B 3.4(9) . . . . ?
C14B C15B C18B C19B -52.8(9) . . . . ?
C14B C15B C18B C20B 73.8(9) . . . . ?
C14B C15B C18B C21B -168.9(6) . . . . ?
C15B C16B C17B Br4B -179.0(5) . . . . ?
C15B C16B C17B C12B 3.2(9) . . . . ?
C15B C18B C21B C11B -24.0(6) . . . . ?
C16B C11B C21B C18B 25.7(6) . . . . ?
C16B C15B C18B C19B 128.5(6) . . . . ?
C16B C15B C18B C20B -104.9(6) . . . . ?
C16B C15B C18B C21B 12.4(7) . . . . ?
C17B C12B C13B O4B -176.2(6) . . . . ?
C17B C12B C13B C14B 4.8(10) . . . . ?
C18B C15B C16B C11B 3.5(7) . . . . ?
C18B C15B C16B C17B -177.7(6) . . . . ?
C19B C18B C21B C11B -145.6(6) . . . . ?
C20B C18B C21B C11B 93.2(6) . . . . ?
C21B C11B C16B C15B -18.1(6) . . . . ?
C21B C11B C16B C17B 163.3(6) . . . . ?
C22B N2B C26B C25B -0.4(9) . . . . ?
C22B N2B C26B C27B 177.7(6) . . . . ?
C22B C23B C24B C25B -3.5(11) . . . . ?
C23B C24B C25B C26B 1.9(11) . . . . ?
C24B C25B C26B N2B 0.0(10) . . . . ?
C24B C25B C26B C27B -177.9(7) . . . . ?
C25B C26B C27B N1B -174.8(7) . . . . ?
C26B N2B C22B C23B -1.2(9) . . . . ?
C27B N1B C33B C32B 80.6(8) . . . . ?
C27B N1B C39B C38B -79.1(7) . . . . ?
C28B N3B C32B C31B 2.0(12) . . . . ?
C28B N3B C32B C33B 174.7(7) . . . . ?
C28B C29B C30B C31B -2.5(15) . . . . ?
C29B C30B C31B C32B 4.4(15) . . . . ?
C30B C31B C32B N3B -4.2(13) . . . . ?
C30B C31B C32B C33B -176.2(8) . . . . ?
C31B C32B C33B N1B -155.7(7) . . . . ?
C32B N3B C28B C29B 0.1(13) . . . . ?
C33B N1B C27B C26B -118.0(7) . . . . ?
C33B N1B C39B C38B 151.8(6) . . . . ?
C34B N4B C38B C37B 0.7(10) . . . . ?
C34B N4B C38B C39B -175.6(6) . . . . ?
C34B C35B C36B C37B 0.7(12) . . . . ?
C35B C36B C37B C38B -0.5(13) . . . . ?
C36B C37B C38B N4B -0.2(12) . . . . ?
C36B C37B C38B C39B 175.8(8) . . . . ?
C37B C38B C39B N1B 151.4(7) . . . . ?
C38B N4B C34B C35B -0.5(10) . . . . ?
C39B N1B C27B C26B 111.2(7) . . . . ?
C39B N1B C33B C32B -151.4(6) . . . . ?
C40B N6B C44B C43B -3.7(9) . . . . ?
C40B N6B C44B C45B 178.1(6) . . . . ?
C40B C41B C42B C43B -1.1(10) . . . . ?
C41B C42B C43B C44B -0.8(10) . . . . ?
C42B C43B C44B N6B 3.3(11) . . . . ?
C42B C43B C44B C45B -178.7(7) . . . . ?
C43B C44B C45B N5B -176.3(7) . . . . ?
C44B N6B C40B C41B 1.7(9) . . . . ?
C45B N5B C51B C50B 78.8(8) . . . . ?
C45B N5B C57B C56B -80.9(9) . . . . ?
C46B N7B C50B C49B 1.4(12) . . . . ?
C46B N7B C50B C51B 175.3(7) . . . . ?
C46B C47B C48B C49B -1.7(13) . . . . ?
C47B C48B C49B C50B 1.7(13) . . . . ?
C48B C49B C50B N7B -1.5(13) . . . . ?
C48B C49B C50B C51B -174.6(9) . . . . ?
C49B C50B C51B N5B -153.2(8) . . . . ?
C50B N7B C46B C47B -1.4(11) . . . . ?
C51B N5B C45B C44B -118.4(7) . . . . ?
C51B N5B C57B C56B 152.6(7) . . . . ?
C52B N8B C56B C55B -0.1(13) . . . . ?
C52B N8B C56B C57B -176.4(8) . . . . ?
C52B C53B C54B C55B 4.8(15) . . . . ?
C53B C54B C55B C56B -3.5(17) . . . . ?
C54B C55B C56B N8B 1.1(16) . . . . ?
C54B C55B C56B C57B 176.9(10) . . . . ?
C55B C56B C57B N5B 154.4(9) . . . . ?
C56B N8B C52B C53B 1.5(12) . . . . ?
C57B N5B C45B C44B 114.7(7) . . . . ?
C57B N5B C51B C50B -156.1(7) . . . . ?

loop_
_smtbx_masks_void_nr
_smtbx_masks_void_average_x
_smtbx_masks_void_average_y
_smtbx_masks_void_average_z
_smtbx_masks_void_volume
_smtbx_masks_void_count_electrons
_smtbx_masks_void_content
1 0.000 -0.771 0.000 464.3 88.6 '4(C3 H6 O)'
2 -0.170 -0.074 0.500 2198.0 617.7 '20(C3 H6 O)'
3 0.500 0.268 1.000 468.2 100.4 '4(C3 H6 O)'
